data_7717438
loop_
_publ_author_name
'Liu, Cai-Ming'
'Hao, Xiang'
'Hu, Zhao-Bo'
'Wen, He-Rui'

_publ_section_title
;
 Solvent-dependent Ln(III) clusters assembled by immobilization of CO2 in
 the air: zero-field single-molecule magnets and magnetic refrigerant
 materials
;
_journal_name_full 'Dalton Transactions'
_journal_paper_doi 10.1039/D4DT02310B
_journal_year 2024
_chemical_formula_moiety 'C73 H79 Cl F5 Gd5 N20 O20'
_chemical_formula_sum 'C73 H79 Cl F5 Gd5 N20 O20'
_chemical_formula_weight 2537.22
_space_group_crystal_system monoclinic
_space_group_IT_number 15
_space_group_name_Hall '-I 2ya'
_space_group_name_H-M_alt 'I 1 2/a 1'
_atom_sites_solution_hydrogens mixed
_atom_sites_solution_primary iterative
_audit_creation_date 2024-09-20
_audit_creation_method
;
Olex2 1.3
(compiled 2020.11.12 svn.r5f609507 for OlexSys, GUI svn.r6408)
;
_audit_update_record
;
2024-10-11 deposited with the CCDC.	2024-11-06 downloaded from the CCDC.
;
_cell_angle_alpha 90
_cell_angle_beta 104.760(2)
_cell_angle_gamma 90
_cell_formula_units_Z 8
_cell_length_a 23.6636(5)
_cell_length_b 17.1881(3)
_cell_length_c 44.8621(10)
_cell_measurement_reflns_used 18497
_cell_measurement_temperature 170.00(10)
_cell_measurement_theta_max 30.0760
_cell_measurement_theta_min 1.4560
_cell_volume 17644.7(6)
_computing_cell_refinement 'CrysAlisPro 1.171.39.45i (Rigaku OD, 2018)'
_computing_data_collection 'CrysAlisPro 1.171.39.45i (Rigaku OD, 2018)'
_computing_data_reduction 'CrysAlisPro 1.171.39.45i (Rigaku OD, 2018)'
_computing_molecular_graphics 'Olex2 1.3 (Dolomanov et al., 2009)'
_computing_publication_material 'Olex2 1.3 (Dolomanov et al., 2009)'
_computing_structure_refinement 'SHELXL 2018/3 (Sheldrick, 2015)'
_computing_structure_solution 'olex2.solve 1.3 (Bourhis et al., 2015)'
_diffrn_ambient_environment N~2~
_diffrn_ambient_temperature 170.00(10)
_diffrn_detector 'CCD plate'
_diffrn_measured_fraction_theta_full 0.998
_diffrn_measured_fraction_theta_max 0.998
_diffrn_measurement_details
;
List of Runs (angles in degrees, time in seconds):

  # Type    Start    End  Width  t~exp~   \w     \q     \k     \f   Frames
#--------------------------------------------------------------------------
  1  \w    -20.00  66.26   0.38   13.00    --   -8.90  45.00 104.79  227
  2  \w    -61.00  69.34   0.38   13.00    --   -8.90  45.00   0.00  343
  3  \w    -91.00 -41.98   0.38   13.00    --   -8.90  45.00 104.79  129
;
_diffrn_measurement_device 'four-circle diffractometer'
_diffrn_measurement_device_type 'XtaLAB AFC10 (RCD3): fixed-chi single'
_diffrn_measurement_method '\w scans'
_diffrn_orient_matrix_type 'CrysAlisPro convention (1999,Acta A55,543-557)'
_diffrn_orient_matrix_UB_11 0.0200590000
_diffrn_orient_matrix_UB_12 -0.0058108000
_diffrn_orient_matrix_UB_13 -0.0091519000
_diffrn_orient_matrix_UB_21 0.0023773000
_diffrn_orient_matrix_UB_22 0.0408584000
_diffrn_orient_matrix_UB_23 -0.0015497000
_diffrn_orient_matrix_UB_31 0.0235351000
_diffrn_orient_matrix_UB_32 0.0008125000
_diffrn_orient_matrix_UB_33 0.0134441000
_diffrn_radiation_monochromator mirror
_diffrn_radiation_probe x-ray
_diffrn_radiation_type 'Mo K\a'
_diffrn_radiation_wavelength 0.71073
_diffrn_reflns_av_R_equivalents 0.0620
_diffrn_reflns_av_unetI/netI 0.0598
_diffrn_reflns_Laue_measured_fraction_full 0.998
_diffrn_reflns_Laue_measured_fraction_max 0.998
_diffrn_reflns_limit_h_max 27
_diffrn_reflns_limit_h_min -27
_diffrn_reflns_limit_k_max 20
_diffrn_reflns_limit_k_min -16
_diffrn_reflns_limit_l_max 47
_diffrn_reflns_limit_l_min -52
_diffrn_reflns_number 52103
_diffrn_reflns_point_group_measured_fraction_full 0.998
_diffrn_reflns_point_group_measured_fraction_max 0.998
_diffrn_reflns_theta_full 24.499
_diffrn_reflns_theta_max 24.499
_diffrn_reflns_theta_min 1.482
_diffrn_source 'Rotating-anode X-ray tube'
_diffrn_source_type 'Rigaku (Mo) X-ray Source'
_exptl_absorpt_coefficient_mu 3.824
_exptl_absorpt_correction_T_max 1.00000
_exptl_absorpt_correction_T_min 0.19591
_exptl_absorpt_correction_type multi-scan
_exptl_absorpt_process_details
;
CrysAlisPro 1.171.39.45i (Rigaku Oxford Diffraction, 2018)
Empirical absorption correction using spherical harmonics,
 implemented in SCALE3 ABSPACK scaling algorithm.
;
_exptl_crystal_colour yellow
_exptl_crystal_colour_primary yellow
_exptl_crystal_density_diffrn 1.835
_exptl_crystal_description plate
_exptl_crystal_F_000 9400
_exptl_crystal_preparation 'Magnetic properties'
_exptl_crystal_size_max 0.25
_exptl_crystal_size_mid 0.10
_exptl_crystal_size_min 0.04
_refine_diff_density_max 2.096
_refine_diff_density_min -1.350
_refine_diff_density_rms 0.175
_refine_ls_extinction_method none
_refine_ls_goodness_of_fit_ref 1.063
_refine_ls_hydrogen_treatment constr
_refine_ls_matrix_type full
_refine_ls_number_parameters 1104
_refine_ls_number_reflns 14640
_refine_ls_number_restraints 25
_refine_ls_restrained_S_all 1.064
_refine_ls_R_factor_all 0.0531
_refine_ls_R_factor_gt 0.0429
_refine_ls_shift/su_max 0.002
_refine_ls_shift/su_mean 0.000
_refine_ls_structure_factor_coef Fsqd
_refine_ls_weighting_details 'w=1/[\s^2^(Fo^2^)+(0.0586P)^2^+79.1062P] where P=(Fo^2^+2Fc^2^)/3'
_refine_ls_weighting_scheme calc
_refine_ls_wR_factor_gt 0.1112
_refine_ls_wR_factor_ref 0.1175
_reflns_Friedel_coverage 0.000
_reflns_number_gt 12089
_reflns_number_total 14640
_reflns_threshold_expression 'I > 2\s(I)'
_cod_data_source_file d4dt02310b2.cif
_cod_data_source_block 1
_cod_database_code 7717438
_shelx_shelxl_version_number 2018/3
_chemical_oxdiff_formula CHNOFGe
_shelx_space_group_comment
;
The symmetry employed for this shelxl refinement is uniquely defined
by the following loop, which should always be used as a source of
symmetry information in preference to the above space-group names.
They are only intended as comments.
;
_reflns_odcompleteness_completeness 99.46
_reflns_odcompleteness_iscentric 1
_reflns_odcompleteness_theta 26.32
_olex2_refinement_description
;
1. Fixed Uiso
 At 1.2 times of:
  All C(H) groups, All C(H,H) groups, All N(H) groups
 At 1.5 times of:
  All C(H,H,H) groups, All O(H) groups
2. Restrained distances
 C68-O19
 1.42 with sigma of 0.01
3. Uiso/Uaniso restraints and constraints
Uanis(C63) \\sim Ueq, Uanis(C65) \\sim Ueq, Uanis(C67) \\sim Ueq, Uanis(C69)
\\sim Ueq: with sigma of 0.01 and sigma for terminal atoms of 0.02
4.a Riding coordinates:
 O15(H15), O16(H16A), O17(H17A), O18(H18A), O19(H19A), O20(H20)
4.b Secondary CH2 refined with riding coordinates:
 C62(H62A,H62B), C64(H64A,H64B), C66(H66A,H66B), C68(H68A,H68B), C70(H70A,H70B)
4.c Aromatic/amide H refined with riding coordinates:
 C2(H2), C4(H4), C5(H5), C7(H7), C10(H10), C11(H11), C12(H12), C14(H14),
 C16(H16), C17(H17), C19(H19), C22(H22), C23(H23), C24(H24), C26(H26), C28(H28),
  C29(H29), C31(H31), C34(H34), C35(H35), C36(H36), C38(H38), C40(H40),
 C41(H41), C43(H43), C46(H46), C47(H47), C48(H48), C50(H50), C52(H52), C53(H53),
  C55(H55), C58(H58), C59(H59), C60(H60), N18(H18)
4.d Idealised Me refined as rotating group:
 C63(H63A,H63B,H63C), C65(H65A,H65B,H65C), C67(H67A,H67B,H67C), C69(H69A,H69B,
 H69C), C71(H71A,H71B,H71C)
;
_smtbx_masks_special_details
;
Some solvents are disordered,and could not be modelled properly.Therefore
PLATON/SQUEEZE was used to remove the solvents,the solvents are estimated 
to be 1 ethanol molecule, 3 water molcules in one unit cell, which is 
consistent with the number of masked electrons.
;
_olex2_submission_special_instructions 'No special instructions were received'
_oxdiff_exptl_absorpt_empirical_details
;
Empirical correction (ABSPACK) includes:
- Absorption correction using spherical harmonics
- Frame scaling
;
_oxdiff_exptl_absorpt_empirical_full_max 5.491
_oxdiff_exptl_absorpt_empirical_full_min 0.444

loop_
_space_group_symop_operation_xyz
'x, y, z'
'-x+1/2, y, -z'
'x+1/2, y+1/2, z+1/2'
'-x+1, y+1/2, -z+1/2'
'-x, -y, -z'
'x-1/2, -y, z'
'-x+1/2, -y+1/2, -z+1/2'
'x, -y+1/2, z+1/2'

loop_
_atom_site_label
_atom_site_type_symbol
_atom_site_fract_x
_atom_site_fract_y
_atom_site_fract_z
_atom_site_U_iso_or_equiv
_atom_site_adp_type
_atom_site_occupancy
_atom_site_site_symmetry_order
_atom_site_calc_flag
_atom_site_refinement_flags_posn
_atom_site_refinement_flags_adp
_atom_site_refinement_flags_occupancy
_atom_site_disorder_assembly
_atom_site_disorder_group
C1 C 0.3871(3) 1.0822(5) 0.4258(2) 0.056(2) Uani 1 1 d . . . . .
C2 C 0.3589(4) 1.1537(5) 0.4140(2) 0.070(3) Uani 1 1 d . . . . .
H2 H 0.352194 1.166360 0.392815 0.084 Uiso 1 1 calc R U . . .
C3 C 0.3419(5) 1.2027(5) 0.4335(3) 0.081(3) Uani 1 1 d . . . . .
C4 C 0.3527(4) 1.1916(5) 0.4650(3) 0.077(3) Uani 1 1 d . . . . .
H4 H 0.340831 1.228559 0.477977 0.093 Uiso 1 1 calc R U . . .
C5 C 0.3816(4) 1.1238(5) 0.4767(2) 0.063(2) Uani 1 1 d . . . . .
H5 H 0.390164 1.114640 0.498263 0.075 Uiso 1 1 calc R U . . .
C6 C 0.3988(3) 1.0683(4) 0.45803(19) 0.0512(19) Uani 1 1 d . . . . .
C7 C 0.4224(3) 0.9966(5) 0.47171(18) 0.0530(19) Uani 1 1 d . . . . .
H7 H 0.432437 0.994283 0.493587 0.064 Uiso 1 1 calc R U . . .
C8 C 0.4548(3) 0.8086(4) 0.46281(16) 0.0416(17) Uani 1 1 d . . . . .
C9 C 0.4755(3) 0.7382(4) 0.48219(15) 0.0420(17) Uani 1 1 d . . . . .
C10 C 0.5019(3) 0.7421(5) 0.51334(16) 0.0513(19) Uani 1 1 d . . . . .
H10 H 0.506802 0.790235 0.524120 0.062 Uiso 1 1 calc R U . . .
C11 C 0.5208(4) 0.6734(5) 0.52803(18) 0.055(2) Uani 1 1 d . . . . .
H11 H 0.538814 0.674426 0.549531 0.066 Uiso 1 1 calc R U . . .
C12 C 0.4878(3) 0.6069(4) 0.48391(16) 0.0426(17) Uani 1 1 d . . . . .
H12 H 0.481531 0.558352 0.473455 0.051 Uiso 1 1 calc R U . . .
C13 C 0.3517(3) 0.6530(4) 0.26809(15) 0.0444(17) Uani 1 1 d . . . . .
C14 C 0.3606(4) 0.6142(5) 0.24209(17) 0.058(2) Uani 1 1 d . . . . .
H14 H 0.399068 0.606810 0.239785 0.069 Uiso 1 1 calc R U . . .
C15 C 0.3138(4) 0.5873(5) 0.22030(18) 0.062(2) Uani 1 1 d . . . . .
C16 C 0.2567(4) 0.5966(5) 0.22130(18) 0.060(2) Uani 1 1 d . . . . .
H16 H 0.225294 0.576001 0.205712 0.071 Uiso 1 1 calc R U . . .
C17 C 0.2473(3) 0.6369(4) 0.24579(17) 0.0519(19) Uani 1 1 d . . . . .
H17 H 0.208160 0.645903 0.246735 0.062 Uiso 1 1 calc R U . . .
C18 C 0.2928(3) 0.6655(4) 0.26953(16) 0.0409(16) Uani 1 1 d . . . . .
C19 C 0.2779(3) 0.7073(4) 0.29357(16) 0.0422(16) Uani 1 1 d . . . . .
H19 H 0.237352 0.714807 0.291598 0.051 Uiso 1 1 calc R U . . .
C20 C 0.3118(3) 0.8029(4) 0.36114(16) 0.0390(16) Uani 1 1 d . . . . .
C21 C 0.2799(3) 0.8519(4) 0.37845(16) 0.0399(16) Uani 1 1 d . . . . .
C22 C 0.2196(3) 0.8560(5) 0.37135(17) 0.0482(18) Uani 1 1 d . . . . .
H22 H 0.195889 0.827040 0.354790 0.058 Uiso 1 1 calc R U . . .
C23 C 0.1956(3) 0.9038(5) 0.3893(2) 0.056(2) Uani 1 1 d . . . . .
H23 H 0.154219 0.906763 0.384964 0.068 Uiso 1 1 calc R U . . .
C24 C 0.2834(4) 0.9401(4) 0.4167(2) 0.054(2) Uani 1 1 d . . . . .
H24 H 0.306613 0.970780 0.432880 0.065 Uiso 1 1 calc R U . . .
C25 C 0.2737(3) 0.7286(4) 0.43026(15) 0.0379(15) Uani 1 1 d . . . . .
C26 C 0.2532(3) 0.7715(4) 0.45207(16) 0.0458(17) Uani 1 1 d . . . . .
H26 H 0.279913 0.798097 0.468287 0.055 Uiso 1 1 calc R U . . .
C27 C 0.1940(4) 0.7747(5) 0.44962(19) 0.056(2) Uani 1 1 d . . . . .
C28 C 0.1531(3) 0.7365(5) 0.42768(19) 0.054(2) Uani 1 1 d . . . . .
H28 H 0.112698 0.740481 0.426789 0.065 Uiso 1 1 calc R U . . .
C29 C 0.1722(3) 0.6926(5) 0.40714(18) 0.0502(19) Uani 1 1 d . . . . .
H29 H 0.144545 0.664602 0.391854 0.060 Uiso 1 1 calc R U . . .
C30 C 0.2320(3) 0.6872(4) 0.40778(16) 0.0422(17) Uani 1 1 d . . . . .
C31 C 0.2469(3) 0.6377(4) 0.38478(15) 0.0370(15) Uani 1 1 d . . . . .
H31 H 0.215450 0.610829 0.371331 0.044 Uiso 1 1 calc R U . . .
C32 C 0.3441(3) 0.5768(4) 0.34710(14) 0.0328(14) Uani 1 1 d . . . . .
C33 C 0.3496(3) 0.5213(4) 0.32236(14) 0.0337(14) Uani 1 1 d . . . . .
C34 C 0.3029(3) 0.4905(4) 0.30111(15) 0.0401(16) Uani 1 1 d . . . . .
H34 H 0.263947 0.501935 0.301824 0.048 Uiso 1 1 calc R U . . .
C35 C 0.3139(3) 0.4428(5) 0.27876(17) 0.0512(19) Uani 1 1 d . . . . .
H35 H 0.281892 0.421266 0.263788 0.061 Uiso 1 1 calc R U . . .
C36 C 0.4108(3) 0.4571(4) 0.29941(17) 0.0474(18) Uani 1 1 d . . . . .
H36 H 0.449585 0.444570 0.298852 0.057 Uiso 1 1 calc R U . . .
C37 C 0.5443(3) 0.3910(4) 0.34454(17) 0.0471(18) Uani 1 1 d . . . . .
C38 C 0.5829(4) 0.3605(5) 0.32759(18) 0.056(2) Uani 1 1 d . . . . .
H38 H 0.603502 0.395333 0.317746 0.067 Uiso 1 1 calc R U . . .
C39 C 0.5905(4) 0.2841(6) 0.3253(2) 0.069(3) Uani 1 1 d . . . . .
C40 C 0.5618(4) 0.2292(5) 0.3380(2) 0.069(3) Uani 1 1 d . . . . .
H40 H 0.567978 0.175216 0.335530 0.083 Uiso 1 1 calc R U . . .
C41 C 0.5242(4) 0.2549(5) 0.3542(2) 0.068(2) Uani 1 1 d . . . . .
H41 H 0.503726 0.217792 0.363168 0.081 Uiso 1 1 calc R U . . .
C42 C 0.5142(3) 0.3360(4) 0.35823(18) 0.0487(19) Uani 1 1 d . . . . .
C43 C 0.4731(3) 0.3532(4) 0.37597(16) 0.0447(17) Uani 1 1 d . . . . .
H43 H 0.455251 0.309969 0.383141 0.054 Uiso 1 1 calc R U . . .
C44 C 0.4124(3) 0.4853(4) 0.41386(15) 0.0356(15) Uani 1 1 d . . . . .
C45 C 0.3719(3) 0.4916(4) 0.43411(15) 0.0398(16) Uani 1 1 d . . . . .
C46 C 0.3461(3) 0.4291(5) 0.44455(19) 0.054(2) Uani 1 1 d . . . . .
H46 H 0.350993 0.377775 0.437732 0.064 Uiso 1 1 calc R U . . .
C47 C 0.3132(3) 0.4427(6) 0.4649(2) 0.062(2) Uani 1 1 d . . . . .
H47 H 0.294442 0.400111 0.471922 0.074 Uiso 1 1 calc R U . . .
C48 C 0.3323(3) 0.5708(5) 0.46367(16) 0.0472(18) Uani 1 1 d . . . . .
H48 H 0.327589 0.622056 0.470640 0.057 Uiso 1 1 calc R U . . .
C49 C 0.7138(3) 0.7243(5) 0.31189(18) 0.055(2) Uani 1 1 d . . . . .
C50 C 0.7358(4) 0.7724(6) 0.2915(2) 0.066(2) Uani 1 1 d . . . . .
H50 H 0.709823 0.801655 0.275866 0.080 Uiso 1 1 calc R U . . .
C51 C 0.7947(4) 0.7758(6) 0.2949(2) 0.068(3) Uani 1 1 d . . . . .
C52 C 0.8340(4) 0.7344(6) 0.3166(2) 0.066(2) Uani 1 1 d . . . . .
H52 H 0.874651 0.738140 0.317963 0.079 Uiso 1 1 calc R U . . .
C53 C 0.8143(4) 0.6876(5) 0.3365(2) 0.061(2) Uani 1 1 d . . . . .
H53 H 0.841475 0.658484 0.351631 0.074 Uiso 1 1 calc R U . . .
C54 C 0.7532(3) 0.6820(5) 0.33459(19) 0.053(2) Uani 1 1 d . . . . .
C55 C 0.7371(3) 0.6338(5) 0.35744(17) 0.0475(18) Uani 1 1 d . . . . .
H55 H 0.766800 0.602911 0.370296 0.057 Uiso 1 1 calc R U . . .
C56 C 0.6319(3) 0.5751(4) 0.39077(15) 0.0401(16) Uani 1 1 d . . . . .
C57 C 0.6249(3) 0.5217(4) 0.41550(15) 0.0402(16) Uani 1 1 d . . . . .
C58 C 0.6713(3) 0.4854(5) 0.43526(16) 0.0486(18) Uani 1 1 d . . . . .
H58 H 0.710071 0.493103 0.433560 0.058 Uiso 1 1 calc R U . . .
C59 C 0.6598(3) 0.4376(5) 0.45764(18) 0.052(2) Uani 1 1 d . . . . .
H59 H 0.691193 0.410661 0.471090 0.063 Uiso 1 1 calc R U . . .
C60 C 0.5636(3) 0.4645(4) 0.44036(17) 0.0464(17) Uani 1 1 d . . . . .
H60 H 0.524710 0.456373 0.441898 0.056 Uiso 1 1 calc R U . . .
C61 C 0.5213(3) 0.8435(4) 0.36350(16) 0.0433(17) Uani 1 1 d . . . . .
C62 C 0.3600(5) 1.0348(6) 0.3372(2) 0.081(3) Uani 1 1 d . . . . .
H62A H 0.342155 1.065207 0.351131 0.097 Uiso 1 1 calc R U . . .
H62B H 0.331642 1.032020 0.316731 0.097 Uiso 1 1 calc R U . . .
C63 C 0.4161(6) 1.0748(8) 0.3341(3) 0.114(4) Uani 1 1 d . U . . .
H63A H 0.406104 1.118608 0.319786 0.171 Uiso 1 1 calc R U . . .
H63B H 0.440191 1.037470 0.326328 0.171 Uiso 1 1 calc R U . . .
H63C H 0.437982 1.093914 0.354378 0.171 Uiso 1 1 calc R U . . .
C64 C 0.5469(4) 1.0164(7) 0.4354(2) 0.083(3) Uani 1 1 d . . . . .
H64A H 0.527907 1.026936 0.452232 0.099 Uiso 1 1 calc R U . . .
H64B H 0.587712 1.000368 0.444979 0.099 Uiso 1 1 calc R U . . .
C65 C 0.5480(8) 1.0849(10) 0.4191(5) 0.168(7) Uani 1 1 d . U . . .
H65A H 0.508648 1.096011 0.406285 0.251 Uiso 1 1 calc R U . . .
H65B H 0.574973 1.079102 0.405922 0.251 Uiso 1 1 calc R U . . .
H65C H 0.560994 1.127787 0.433602 0.251 Uiso 1 1 calc R U . . .
C66 C 0.6342(5) 0.5393(7) 0.2971(3) 0.098(4) Uani 1 1 d . . . . .
H66A H 0.659597 0.583703 0.295030 0.117 Uiso 1 1 calc R U . . .
H66B H 0.658215 0.501782 0.311718 0.117 Uiso 1 1 calc R U . . .
C67 C 0.6141(6) 0.5025(8) 0.2677(3) 0.113(4) Uani 1 1 d . U . . .
H67A H 0.606249 0.542090 0.251456 0.169 Uiso 1 1 calc R U . . .
H67B H 0.578168 0.473495 0.267090 0.169 Uiso 1 1 calc R U . . .
H67C H 0.644144 0.466583 0.264423 0.169 Uiso 1 1 calc R U . . .
C68 C 0.5177(6) 0.7049(9) 0.2541(2) 0.115(4) Uani 1 1 d D . . . .
H68A H 0.518649 0.647575 0.256147 0.138 Uiso 1 1 calc R U . . .
H68B H 0.477084 0.719619 0.243549 0.138 Uiso 1 1 calc R U . . .
C69 C 0.5534(6) 0.7254(9) 0.2348(3) 0.119(5) Uani 1 1 d . U . . .
H69A H 0.534207 0.710410 0.213574 0.179 Uiso 1 1 calc R U . . .
H69B H 0.590936 0.698444 0.241551 0.179 Uiso 1 1 calc R U . . .
H69C H 0.559886 0.781773 0.235824 0.179 Uiso 1 1 calc R U . . .
C70 C 0.7020(3) 0.8287(6) 0.3765(2) 0.072(3) Uani 1 1 d . . . . .
H70A H 0.731393 0.788888 0.375095 0.086 Uiso 1 1 calc R U . . .
H70B H 0.710600 0.846899 0.398160 0.086 Uiso 1 1 calc R U . . .
C71 C 0.7064(5) 0.8988(7) 0.3550(3) 0.105(4) Uani 1 1 d . . . . .
H71A H 0.697341 0.880983 0.333523 0.157 Uiso 1 1 calc R U . . .
H71B H 0.746145 0.920057 0.360787 0.157 Uiso 1 1 calc R U . . .
H71C H 0.678541 0.939297 0.357100 0.157 Uiso 1 1 calc R U . . .
Cl1 Cl 0.40207(9) 0.86618(12) 0.29761(4) 0.0556(5) Uani 1 1 d . . . . .
F1 F 0.3117(3) 1.2669(3) 0.42163(17) 0.117(3) Uani 1 1 d . . . . .
F2 F 0.3239(3) 0.5491(4) 0.19571(12) 0.096(2) Uani 1 1 d . . . . .
F3 F 0.1763(2) 0.8174(3) 0.47117(11) 0.0723(14) Uani 1 1 d . . . . .
F4 F 0.6282(3) 0.2589(4) 0.30929(15) 0.099(2) Uani 1 1 d . . . . .
F5 F 0.8134(3) 0.8232(4) 0.27544(13) 0.0922(18) Uani 1 1 d . . . . .
Gd1 Gd 0.41946(2) 0.90881(2) 0.40097(2) 0.03667(10) Uani 1 1 d . . . . .
Gd2 Gd 0.39740(2) 0.67529(2) 0.41139(2) 0.03031(10) Uani 1 1 d . . . . .
Gd3 Gd 0.48980(2) 0.55639(2) 0.36982(2) 0.03329(10) Uani 1 1 d . . . . .
Gd4 Gd 0.59026(2) 0.69459(2) 0.33395(2) 0.03931(11) Uani 1 1 d . . . . .
Gd5 Gd 0.42429(2) 0.73872(2) 0.33612(2) 0.03170(10) Uani 1 1 d . . . . .
N1 N 0.4315(3) 0.9339(3) 0.45736(13) 0.0430(14) Uani 1 1 d . . . . .
N2 N 0.4532(3) 0.8730(4) 0.47759(13) 0.0468(14) Uani 1 1 d . . . . .
N3 N 0.4678(2) 0.6703(3) 0.46693(12) 0.0377(13) Uani 1 1 d . . . . .
N4 N 0.5150(3) 0.6046(4) 0.51333(13) 0.0495(16) Uani 1 1 d . . . . .
N5 N 0.3131(2) 0.7369(3) 0.31810(12) 0.0370(13) Uani 1 1 d . . . . .
N6 N 0.2806(2) 0.7780(3) 0.33517(12) 0.0388(13) Uani 1 1 d . . . . .
N7 N 0.3130(2) 0.8957(3) 0.40100(13) 0.0408(13) Uani 1 1 d . . . . .
N8 N 0.2271(3) 0.9463(4) 0.41260(16) 0.0567(17) Uani 1 1 d . . . . .
N9 N 0.2981(2) 0.6259(3) 0.38050(11) 0.0340(12) Uani 1 1 d . . . . .
N10 N 0.2964(2) 0.5747(3) 0.35574(12) 0.0342(12) Uani 1 1 d . . . . .
N11 N 0.4053(2) 0.5041(3) 0.32218(12) 0.0406(13) Uani 1 1 d . . . . .
N12 N 0.3684(3) 0.4258(4) 0.27742(14) 0.0513(16) Uani 1 1 d . . . . .
N13 N 0.4579(2) 0.4213(3) 0.38317(13) 0.0414(13) Uani 1 1 d . . . . .
N14 N 0.4183(2) 0.4183(4) 0.40194(13) 0.0432(14) Uani 1 1 d . . . . .
N15 N 0.3636(2) 0.5633(3) 0.44335(12) 0.0378(13) Uani 1 1 d . . . . .
N16 N 0.3066(3) 0.5135(5) 0.47537(15) 0.0571(18) Uani 1 1 d . . . . .
N17 N 0.6854(2) 0.6297(4) 0.36168(13) 0.0431(14) Uani 1 1 d . . . . .
N18 N 0.6830(2) 0.5780(4) 0.38552(13) 0.0462(15) Uani 1 1 d . . . . .
H18 H 0.713136 0.550618 0.395786 0.055 Uiso 1 1 calc R U . . .
N19 N 0.5702(2) 0.5114(3) 0.41774(12) 0.0393(13) Uani 1 1 d . . . . .
N20 N 0.6056(3) 0.4280(4) 0.46098(14) 0.0511(16) Uani 1 1 d . . . . .
O1 O 0.4004(2) 1.0332(3) 0.40698(12) 0.0549(13) Uani 1 1 d . . . . .
O2 O 0.44108(18) 0.7979(3) 0.43309(9) 0.0353(10) Uani 1 1 d . . . . .
O3 O 0.3966(2) 0.6760(3) 0.28987(10) 0.0440(11) Uani 1 1 d . . . . .
O4 O 0.36863(17) 0.7902(3) 0.37305(10) 0.0341(10) Uani 1 1 d . . . . .
O5 O 0.32885(19) 0.7288(3) 0.43138(10) 0.0382(10) Uani 1 1 d . . . . .
O6 O 0.38965(17) 0.6211(2) 0.35826(9) 0.0322(9) Uani 1 1 d . . . . .
O7 O 0.5372(2) 0.4654(3) 0.34647(11) 0.0473(12) Uani 1 1 d . . . . .
O8 O 0.43937(18) 0.5482(2) 0.41032(10) 0.0351(10) Uani 1 1 d . . . . .
O9 O 0.6573(2) 0.7224(4) 0.30874(12) 0.0612(15) Uani 1 1 d . . . . .
O10 O 0.58568(18) 0.6131(3) 0.37612(9) 0.0387(11) Uani 1 1 d . . . . .
O11 O 0.47035(19) 0.8516(3) 0.36893(10) 0.0378(10) Uani 1 1 d . . . . .
O12 O 0.52507(18) 0.7896(3) 0.34427(10) 0.0397(11) Uani 1 1 d . . . . .
O13 O 0.5641(2) 0.8856(3) 0.37745(14) 0.0602(15) Uani 1 1 d . . . . .
O14 O 0.47714(18) 0.6873(2) 0.38850(9) 0.0343(10) Uani 1 1 d . . . . .
O15 O 0.49318(18) 0.6397(3) 0.32972(9) 0.0367(10) Uani 1 1 d . . . . .
H15 H 0.478670 0.612776 0.309462 0.055 Uiso 1 1 d R U . . .
O16 O 0.3738(2) 0.9556(3) 0.34956(12) 0.0546(13) Uani 1 1 d . . . . .
H16A H 0.372959 0.924790 0.334399 0.082 Uiso 1 1 d R U . . .
O17 O 0.5170(2) 0.9527(3) 0.41714(13) 0.0615(15) Uani 1 1 d . . . . .
H17A H 0.539087 0.933843 0.406521 0.092 Uiso 1 1 d R U . . .
O18 O 0.5866(2) 0.5677(3) 0.30987(12) 0.0571(14) Uani 1 1 d . . . . .
H18A H 0.564636 0.528942 0.311186 0.086 Uiso 1 1 d R U . . .
O19 O 0.5305(2) 0.7367(4) 0.28393(11) 0.0661(16) Uani 1 1 d D . . . .
H19A H 0.566685 0.733541 0.291778 0.099 Uiso 1 1 d R U . . .
O20 O 0.6439(2) 0.7939(3) 0.36803(12) 0.0586(14) Uani 1 1 d . . . . .
H20 H 0.620473 0.822407 0.375066 0.088 Uiso 1 1 d R U . . .

loop_
_atom_site_aniso_label
_atom_site_aniso_U_11
_atom_site_aniso_U_22
_atom_site_aniso_U_33
_atom_site_aniso_U_23
_atom_site_aniso_U_13
_atom_site_aniso_U_12
C1 0.044(5) 0.045(5) 0.077(6) -0.015(4) 0.013(4) -0.010(4)
C2 0.083(7) 0.033(5) 0.080(6) -0.015(4) -0.006(5) -0.002(4)
C3 0.087(7) 0.041(6) 0.097(8) -0.010(5) -0.009(6) 0.000(5)
C4 0.072(6) 0.043(5) 0.113(9) -0.026(5) 0.016(6) 0.003(4)
C5 0.063(5) 0.052(5) 0.072(6) -0.014(4) 0.014(4) -0.005(4)
C6 0.050(5) 0.039(4) 0.069(5) -0.008(4) 0.024(4) -0.002(3)
C7 0.051(5) 0.059(5) 0.049(4) -0.008(4) 0.013(4) -0.003(4)
C8 0.029(4) 0.053(5) 0.040(4) 0.003(3) 0.006(3) 0.000(3)
C9 0.037(4) 0.059(5) 0.031(4) 0.006(3) 0.009(3) -0.001(3)
C10 0.059(5) 0.054(5) 0.036(4) 0.003(3) 0.003(3) 0.000(4)
C11 0.058(5) 0.061(6) 0.038(4) 0.009(4) -0.002(4) -0.009(4)
C12 0.035(4) 0.049(4) 0.040(4) 0.001(3) 0.002(3) -0.005(3)
C13 0.060(5) 0.036(4) 0.031(4) 0.011(3) 0.000(3) 0.004(3)
C14 0.061(5) 0.062(5) 0.042(4) 0.001(4) -0.001(4) 0.010(4)
C15 0.080(7) 0.058(5) 0.037(4) -0.010(4) -0.005(4) 0.010(4)
C16 0.062(6) 0.053(5) 0.047(5) -0.003(4) -0.016(4) 0.004(4)
C17 0.054(5) 0.040(4) 0.049(5) 0.004(3) -0.010(4) -0.001(3)
C18 0.043(4) 0.032(4) 0.040(4) 0.009(3) -0.003(3) 0.000(3)
C19 0.040(4) 0.037(4) 0.042(4) 0.008(3) -0.003(3) -0.001(3)
C20 0.031(4) 0.042(4) 0.046(4) 0.006(3) 0.013(3) -0.003(3)
C21 0.034(4) 0.044(4) 0.042(4) 0.012(3) 0.011(3) 0.005(3)
C22 0.040(4) 0.058(5) 0.046(4) 0.007(4) 0.010(3) 0.004(3)
C23 0.038(4) 0.069(6) 0.062(5) 0.016(4) 0.013(4) 0.008(4)
C24 0.053(5) 0.042(5) 0.071(5) -0.005(4) 0.022(4) -0.005(4)
C25 0.033(4) 0.046(4) 0.033(4) 0.009(3) 0.004(3) 0.008(3)
C26 0.041(4) 0.059(5) 0.041(4) 0.004(3) 0.017(3) 0.002(3)
C27 0.055(5) 0.064(5) 0.057(5) 0.004(4) 0.029(4) 0.012(4)
C28 0.037(4) 0.065(5) 0.067(5) 0.001(4) 0.025(4) 0.007(4)
C29 0.037(4) 0.065(5) 0.047(4) 0.006(4) 0.008(3) -0.001(4)
C30 0.031(4) 0.058(5) 0.039(4) 0.014(3) 0.012(3) 0.002(3)
C31 0.024(3) 0.045(4) 0.038(4) 0.006(3) 0.002(3) -0.005(3)
C32 0.033(4) 0.035(4) 0.027(3) 0.009(3) 0.001(3) 0.002(3)
C33 0.034(4) 0.031(4) 0.036(4) 0.009(3) 0.008(3) 0.003(3)
C34 0.041(4) 0.039(4) 0.039(4) -0.001(3) 0.008(3) -0.004(3)
C35 0.042(5) 0.059(5) 0.046(4) -0.007(4) -0.001(3) -0.006(4)
C36 0.048(4) 0.048(5) 0.047(4) 0.003(3) 0.013(4) 0.008(3)
C37 0.046(4) 0.039(5) 0.048(4) -0.005(3) -0.002(3) 0.007(3)
C38 0.058(5) 0.054(5) 0.056(5) 0.000(4) 0.014(4) 0.021(4)
C39 0.068(6) 0.070(7) 0.068(6) -0.010(5) 0.014(5) 0.032(5)
C40 0.061(6) 0.047(5) 0.094(7) -0.013(5) 0.008(5) 0.026(4)
C41 0.058(5) 0.057(6) 0.077(6) -0.003(4) -0.004(5) 0.003(4)
C42 0.040(4) 0.041(4) 0.056(5) -0.004(3) -0.005(3) 0.013(3)
C43 0.036(4) 0.045(5) 0.047(4) 0.001(3) 0.000(3) 0.003(3)
C44 0.033(4) 0.032(4) 0.037(4) 0.008(3) -0.002(3) 0.001(3)
C45 0.031(4) 0.048(5) 0.035(4) 0.010(3) -0.002(3) -0.006(3)
C46 0.045(4) 0.044(5) 0.069(5) 0.012(4) 0.010(4) -0.009(3)
C47 0.046(5) 0.068(6) 0.073(6) 0.018(5) 0.019(4) -0.020(4)
C48 0.034(4) 0.066(5) 0.040(4) 0.015(3) 0.006(3) -0.004(3)
C49 0.047(5) 0.076(6) 0.048(5) -0.009(4) 0.023(4) -0.007(4)
C50 0.066(6) 0.090(7) 0.051(5) -0.007(4) 0.029(4) -0.014(5)
C51 0.071(6) 0.085(7) 0.062(6) -0.016(5) 0.040(5) -0.029(5)
C52 0.050(5) 0.080(7) 0.079(6) -0.015(5) 0.038(5) -0.013(5)
C53 0.045(5) 0.069(6) 0.076(6) -0.026(5) 0.025(4) -0.006(4)
C54 0.044(4) 0.067(5) 0.056(5) -0.011(4) 0.027(4) -0.001(4)
C55 0.030(4) 0.058(5) 0.054(4) -0.009(4) 0.010(3) 0.007(3)
C56 0.030(4) 0.052(4) 0.036(4) -0.005(3) 0.004(3) 0.004(3)
C57 0.042(4) 0.040(4) 0.035(4) -0.002(3) 0.003(3) 0.005(3)
C58 0.031(4) 0.067(5) 0.043(4) -0.002(4) 0.002(3) 0.006(3)
C59 0.044(5) 0.057(5) 0.050(5) 0.008(4) 0.000(4) 0.020(4)
C60 0.044(4) 0.049(5) 0.046(4) 0.006(3) 0.010(3) 0.003(3)
C61 0.037(4) 0.049(5) 0.044(4) 0.005(3) 0.012(3) -0.005(3)
C62 0.086(7) 0.057(6) 0.084(7) 0.015(5) -0.009(5) 0.023(5)
C63 0.125(10) 0.088(8) 0.123(10) 0.031(7) 0.022(8) -0.014(7)
C64 0.062(6) 0.105(9) 0.079(7) -0.038(6) 0.014(5) -0.030(6)
C65 0.162(13) 0.141(12) 0.210(15) 0.000(11) 0.067(11) -0.068(10)
C66 0.101(9) 0.097(9) 0.108(9) -0.022(7) 0.049(7) 0.001(7)
C67 0.163(11) 0.108(9) 0.071(7) -0.020(6) 0.037(7) 0.007(8)
C68 0.104(9) 0.172(14) 0.070(8) -0.009(8) 0.025(7) 0.001(9)
C69 0.123(10) 0.167(12) 0.083(8) -0.009(7) 0.052(7) -0.027(9)
C70 0.033(4) 0.095(7) 0.084(7) -0.025(5) 0.011(4) -0.005(4)
C71 0.105(9) 0.083(8) 0.142(11) -0.026(7) 0.059(8) -0.031(7)
Cl1 0.0576(12) 0.0576(12) 0.0482(11) 0.0113(9) 0.0071(9) -0.0042(9)
F1 0.138(6) 0.049(3) 0.137(6) -0.024(4) -0.018(4) 0.032(3)
F2 0.094(4) 0.123(5) 0.054(3) -0.040(3) -0.011(3) 0.028(4)
F3 0.064(3) 0.096(4) 0.067(3) -0.007(3) 0.035(3) 0.024(3)
F4 0.104(5) 0.088(4) 0.111(5) -0.018(3) 0.039(4) 0.042(3)
F5 0.088(4) 0.124(5) 0.081(4) 0.000(3) 0.051(3) -0.036(3)
Gd1 0.0347(2) 0.0361(2) 0.0391(2) 0.00208(14) 0.00932(15) 0.00064(14)
Gd2 0.02542(17) 0.0368(2) 0.02756(17) 0.00409(13) 0.00469(13) 0.00064(12)
Gd3 0.02662(18) 0.0384(2) 0.03343(18) 0.00225(13) 0.00498(13) 0.00382(13)
Gd4 0.03092(19) 0.0551(2) 0.03347(19) 0.00253(15) 0.01109(14) 0.00190(15)
Gd5 0.02709(18) 0.0372(2) 0.02975(18) 0.00433(13) 0.00535(13) -0.00022(13)
N1 0.044(3) 0.043(4) 0.042(3) -0.005(3) 0.012(3) 0.000(3)
N2 0.051(4) 0.048(4) 0.042(3) -0.002(3) 0.012(3) 0.002(3)
N3 0.031(3) 0.046(4) 0.033(3) 0.005(3) 0.003(2) 0.002(2)
N4 0.043(4) 0.063(4) 0.035(3) 0.018(3) -0.004(3) -0.002(3)
N5 0.038(3) 0.036(3) 0.034(3) 0.008(2) 0.004(3) 0.004(2)
N6 0.032(3) 0.044(3) 0.036(3) 0.007(3) 0.003(2) -0.001(3)
N7 0.036(3) 0.046(4) 0.040(3) 0.006(3) 0.009(3) 0.002(3)
N8 0.041(4) 0.062(5) 0.069(5) 0.000(4) 0.018(3) 0.010(3)
N9 0.033(3) 0.038(3) 0.031(3) 0.001(2) 0.006(2) -0.002(2)
N10 0.030(3) 0.040(3) 0.031(3) 0.003(2) 0.004(2) -0.001(2)
N11 0.044(3) 0.042(3) 0.035(3) 0.003(3) 0.010(3) 0.006(3)
N12 0.066(5) 0.047(4) 0.037(3) -0.006(3) 0.007(3) -0.001(3)
N13 0.037(3) 0.040(4) 0.043(3) -0.001(3) 0.001(3) 0.001(3)
N14 0.036(3) 0.046(4) 0.042(3) 0.010(3) 0.002(3) -0.003(3)
N15 0.031(3) 0.047(4) 0.034(3) 0.008(3) 0.005(2) -0.003(2)
N16 0.039(4) 0.076(5) 0.055(4) 0.021(4) 0.010(3) -0.008(3)
N17 0.037(3) 0.051(4) 0.043(3) 0.004(3) 0.014(3) 0.003(3)
N18 0.027(3) 0.060(4) 0.048(4) 0.004(3) 0.004(3) 0.010(3)
N19 0.028(3) 0.049(4) 0.041(3) 0.001(3) 0.009(2) 0.004(2)
N20 0.046(4) 0.063(4) 0.038(3) 0.012(3) 0.001(3) 0.014(3)
O1 0.064(3) 0.041(3) 0.059(3) 0.000(2) 0.014(3) 0.007(2)
O2 0.034(2) 0.042(3) 0.027(2) -0.0001(19) 0.0024(18) -0.0008(19)
O3 0.042(3) 0.057(3) 0.029(2) -0.004(2) 0.000(2) 0.004(2)
O4 0.024(2) 0.041(3) 0.036(2) 0.0053(19) 0.0045(18) -0.0001(19)
O5 0.032(3) 0.048(3) 0.034(2) -0.002(2) 0.0067(19) 0.004(2)
O6 0.027(2) 0.034(2) 0.032(2) 0.0008(18) 0.0025(18) -0.0018(18)
O7 0.043(3) 0.051(3) 0.046(3) -0.001(2) 0.009(2) 0.012(2)
O8 0.030(2) 0.034(3) 0.041(3) 0.0048(19) 0.0084(19) -0.0025(19)
O9 0.048(3) 0.091(4) 0.050(3) 0.006(3) 0.021(3) -0.004(3)
O10 0.023(2) 0.059(3) 0.032(2) 0.003(2) 0.0028(18) 0.004(2)
O11 0.032(2) 0.037(3) 0.046(3) -0.001(2) 0.011(2) -0.0001(19)
O12 0.032(2) 0.046(3) 0.041(3) -0.003(2) 0.009(2) -0.004(2)
O13 0.037(3) 0.062(4) 0.085(4) -0.029(3) 0.021(3) -0.015(3)
O14 0.035(2) 0.037(3) 0.030(2) -0.0025(18) 0.0070(19) 0.0021(19)
O15 0.033(2) 0.047(3) 0.029(2) 0.0008(19) 0.0068(18) 0.001(2)
O16 0.059(3) 0.052(3) 0.048(3) 0.010(2) 0.004(2) 0.008(3)
O17 0.046(3) 0.074(4) 0.067(4) -0.025(3) 0.019(3) -0.015(3)
O18 0.048(3) 0.075(4) 0.053(3) -0.018(3) 0.020(2) 0.005(3)
O19 0.060(4) 0.105(5) 0.032(3) 0.009(3) 0.009(2) 0.016(3)
O20 0.035(3) 0.077(4) 0.063(3) -0.013(3) 0.012(2) -0.005(3)

loop_
_atom_type_symbol
_atom_type_description
_atom_type_scat_dispersion_real
_atom_type_scat_dispersion_imag
_atom_type_scat_source
C C 0.0033 0.0016 'International Tables Vol C Tables 4.2.6.8 and 6.1.1.4'
H H 0.0000 0.0000 'International Tables Vol C Tables 4.2.6.8 and 6.1.1.4'
Cl Cl 0.1484 0.1585 'International Tables Vol C Tables 4.2.6.8 and 6.1.1.4'
F F 0.0171 0.0103 'International Tables Vol C Tables 4.2.6.8 and 6.1.1.4'
Gd Gd -0.1653 3.9035 'International Tables Vol C Tables 4.2.6.8 and 6.1.1.4'
N N 0.0061 0.0033 'International Tables Vol C Tables 4.2.6.8 and 6.1.1.4'
O O 0.0106 0.0060 'International Tables Vol C Tables 4.2.6.8 and 6.1.1.4'

loop_
_geom_angle_atom_site_label_1
_geom_angle_atom_site_label_2
_geom_angle_atom_site_label_3
_geom_angle
_geom_angle_site_symmetry_1
_geom_angle_site_symmetry_3
_geom_angle_publ_flag
C6 C1 C2 117.9(8) . . ?
O1 C1 C2 119.3(8) . . ?
O1 C1 C6 122.8(8) . . ?
C1 C2 H2 120.5 . . ?
C3 C2 C1 119.1(10) . . ?
C3 C2 H2 120.5 . . ?
C2 C3 C4 124.7(9) . . ?
C2 C3 F1 118.1(10) . . ?
F1 C3 C4 117.2(9) . . ?
C3 C4 H4 121.8 . . ?
C3 C4 C5 116.5(9) . . ?
C5 C4 H4 121.8 . . ?
C4 C5 H5 118.7 . . ?
C4 C5 C6 122.6(9) . . ?
C6 C5 H5 118.7 . . ?
C1 C6 C7 122.4(7) . . ?
C5 C6 C1 119.1(8) . . ?
C5 C6 C7 118.3(8) . . ?
C6 C7 H7 116.6 . . ?
N1 C7 C6 126.8(7) . . ?
N1 C7 H7 116.6 . . ?
N2 C8 C9 116.2(6) . . ?
N2 C8 O2 127.8(7) . . ?
O2 C8 C9 116.0(6) . . ?
C10 C9 C8 123.0(7) . . ?
N3 C9 C8 115.2(6) . . ?
N3 C9 C10 121.8(7) . . ?
C9 C10 H10 121.5 . . ?
C11 C10 C9 116.9(8) . . ?
C11 C10 H10 121.5 . . ?
C10 C11 H11 118.6 . . ?
N4 C11 C10 122.8(7) . . ?
N4 C11 H11 118.6 . . ?
N3 C12 H12 116.4 . . ?
N4 C12 H12 116.4 . . ?
N4 C12 N3 127.3(7) . . ?
C14 C13 C18 117.6(7) . . ?
O3 C13 C14 119.9(7) . . ?
O3 C13 C18 122.5(6) . . ?
C13 C14 H14 120.3 . . ?
C15 C14 C13 119.4(8) . . ?
C15 C14 H14 120.3 . . ?
C14 C15 C16 124.5(8) . . ?
F2 C15 C14 118.0(8) . . ?
F2 C15 C16 117.5(7) . . ?
C15 C16 H16 121.6 . . ?
C17 C16 C15 116.7(7) . . ?
C17 C16 H16 121.6 . . ?
C16 C17 H17 118.7 . . ?
C16 C17 C18 122.7(8) . . ?
C18 C17 H17 118.7 . . ?
C17 C18 C13 119.0(7) . . ?
C17 C18 C19 117.8(7) . . ?
C19 C18 C13 123.2(6) . . ?
C18 C19 H19 116.1 . . ?
N5 C19 C18 127.8(7) . . ?
N5 C19 H19 116.1 . . ?
N6 C20 C21 114.6(6) . . ?
N6 C20 O4 126.7(6) . . ?
O4 C20 C21 118.8(6) . . ?
C22 C21 C20 122.9(7) . . ?
N7 C21 C20 116.0(6) . . ?
N7 C21 C22 121.0(6) . . ?
C21 C22 H22 121.5 . . ?
C23 C22 C21 116.9(7) . . ?
C23 C22 H22 121.5 . . ?
C22 C23 H23 118.1 . . ?
N8 C23 C22 123.8(7) . . ?
N8 C23 H23 118.1 . . ?
N7 C24 H24 115.8 . . ?
N8 C24 H24 115.8 . . ?
N8 C24 N7 128.4(8) . . ?
C26 C25 C30 117.4(6) . . ?
O5 C25 C26 119.6(6) . . ?
O5 C25 C30 123.0(6) . . ?
C25 C26 H26 120.4 . . ?
C27 C26 C25 119.2(7) . . ?
C27 C26 H26 120.4 . . ?
C28 C27 C26 124.0(7) . . ?
C28 C27 F3 118.8(7) . . ?
F3 C27 C26 117.1(8) . . ?
C27 C28 H28 121.2 . . ?
C29 C28 C27 117.5(7) . . ?
C29 C28 H28 121.2 . . ?
C28 C29 H29 119.0 . . ?
C28 C29 C30 122.0(8) . . ?
C30 C29 H29 119.0 . . ?
C25 C30 C29 119.8(7) . . ?
C25 C30 C31 123.6(6) . . ?
C29 C30 C31 116.7(7) . . ?
C30 C31 H31 116.3 . . ?
N9 C31 C30 127.3(6) . . ?
N9 C31 H31 116.3 . . ?
N10 C32 C33 117.2(6) . . ?
N10 C32 O6 127.0(6) . . ?
O6 C32 C33 115.8(5) . . ?
C34 C33 C32 123.8(6) . . ?
N11 C33 C32 114.4(6) . . ?
N11 C33 C34 121.7(6) . . ?
C33 C34 H34 121.0 . . ?
C33 C34 C35 118.1(7) . . ?
C35 C34 H34 121.0 . . ?
C34 C35 H35 119.0 . . ?
N12 C35 C34 121.9(7) . . ?
N12 C35 H35 119.0 . . ?
N11 C36 H36 116.2 . . ?
N12 C36 H36 116.2 . . ?
N12 C36 N11 127.7(7) . . ?
C42 C37 C38 116.5(7) . . ?
O7 C37 C38 120.7(7) . . ?
O7 C37 C42 122.8(7) . . ?
C37 C38 H38 119.3 . . ?
C39 C38 C37 121.4(8) . . ?
C39 C38 H38 119.3 . . ?
C38 C39 C40 123.7(8) . . ?
C38 C39 F4 118.6(9) . . ?
F4 C39 C40 117.7(8) . . ?
C39 C40 H40 121.3 . . ?
C41 C40 C39 117.4(8) . . ?
C41 C40 H40 121.3 . . ?
C40 C41 H41 118.8 . . ?
C40 C41 C42 122.3(9) . . ?
C42 C41 H41 118.8 . . ?
C37 C42 C41 118.6(8) . . ?
C37 C42 C43 126.2(7) . . ?
C41 C42 C43 115.3(8) . . ?
C42 C43 H43 116.6 . . ?
N13 C43 C42 126.7(7) . . ?
N13 C43 H43 116.6 . . ?
N14 C44 C45 118.2(6) . . ?
O8 C44 C45 115.7(6) . . ?
O8 C44 N14 126.1(6) . . ?
C46 C45 C44 124.4(7) . . ?
N15 C45 C44 115.2(6) . . ?
N15 C45 C46 120.3(7) . . ?
C45 C46 H46 120.9 . . ?
C47 C46 C45 118.2(8) . . ?
C47 C46 H46 120.9 . . ?
C46 C47 H47 118.9 . . ?
N16 C47 C46 122.2(7) . . ?
N16 C47 H47 118.9 . . ?
N15 C48 H48 116.9 . . ?
N15 C48 N16 126.2(8) . . ?
N16 C48 H48 116.9 . . ?
C54 C49 C50 119.1(7) . . ?
O9 C49 C50 118.3(8) . . ?
O9 C49 C54 122.6(7) . . ?
C49 C50 H50 120.6 . . ?
C51 C50 C49 118.8(9) . . ?
C51 C50 H50 120.6 . . ?
C50 C51 C52 123.3(8) . . ?
F5 C51 C50 116.7(10) . . ?
F5 C51 C52 120.0(8) . . ?
C51 C52 H52 120.4 . . ?
C51 C52 C53 119.3(8) . . ?
C53 C52 H52 120.4 . . ?
C52 C53 H53 119.7 . . ?
C52 C53 C54 120.5(9) . . ?
C54 C53 H53 119.7 . . ?
C49 C54 C53 119.0(8) . . ?
C49 C54 C55 124.7(7) . . ?
C53 C54 C55 116.3(8) . . ?
C54 C55 H55 117.6 . . ?
N17 C55 C54 124.7(7) . . ?
N17 C55 H55 117.6 . . ?
N18 C56 C57 116.7(6) . . ?
N18 C56 O10 126.5(7) . . ?
O10 C56 C57 116.7(6) . . ?
C58 C57 C56 122.8(7) . . ?
N19 C57 C56 115.7(6) . . ?
N19 C57 C58 121.5(7) . . ?
C57 C58 H58 121.0 . . ?
C57 C58 C59 117.9(7) . . ?
C59 C58 H58 121.0 . . ?
C58 C59 H59 119.1 . . ?
N20 C59 C58 121.9(7) . . ?
N20 C59 H59 119.1 . . ?
N19 C60 H60 116.5 . . ?
N20 C60 H60 116.5 . . ?
N20 C60 N19 127.0(7) . . ?
O11 C61 Gd5 58.6(3) . . ?
O12 C61 Gd5 57.1(3) . . ?
O12 C61 O11 115.5(6) . . ?
O13 C61 Gd5 175.2(5) . . ?
O13 C61 O11 120.6(7) . . ?
O13 C61 O12 123.9(6) . . ?
H62A C62 H62B 108.2 . . ?
C63 C62 H62A 109.8 . . ?
C63 C62 H62B 109.8 . . ?
O16 C62 H62A 109.8 . . ?
O16 C62 H62B 109.8 . . ?
O16 C62 C63 109.5(8) . . ?
C62 C63 H63A 109.5 . . ?
C62 C63 H63B 109.5 . . ?
C62 C63 H63C 109.5 . . ?
H63A C63 H63B 109.5 . . ?
H63A C63 H63C 109.5 . . ?
H63B C63 H63C 109.5 . . ?
H64A C64 H64B 107.6 . . ?
C65 C64 H64A 108.6 . . ?
C65 C64 H64B 108.6 . . ?
C65 C64 O17 114.6(11) . . ?
O17 C64 H64A 108.6 . . ?
O17 C64 H64B 108.6 . . ?
C64 C65 H65A 109.5 . . ?
C64 C65 H65B 109.5 . . ?
C64 C65 H65C 109.5 . . ?
H65A C65 H65B 109.5 . . ?
H65A C65 H65C 109.5 . . ?
H65B C65 H65C 109.5 . . ?
H66A C66 H66B 107.7 . . ?
C67 C66 H66A 108.9 . . ?
C67 C66 H66B 108.9 . . ?
C67 C66 O18 113.5(10) . . ?
O18 C66 H66A 108.9 . . ?
O18 C66 H66B 108.9 . . ?
C66 C67 H67A 109.5 . . ?
C66 C67 H67B 109.5 . . ?
C66 C67 H67C 109.5 . . ?
H67A C67 H67B 109.5 . . ?
H67A C67 H67C 109.5 . . ?
H67B C67 H67C 109.5 . . ?
H68A C68 H68B 107.1 . . ?
C69 C68 H68A 107.7 . . ?
C69 C68 H68B 107.7 . . ?
C69 C68 O19 118.3(11) . . ?
O19 C68 H68A 107.7 . . ?
O19 C68 H68B 107.7 . . ?
C68 C69 H69A 109.5 . . ?
C68 C69 H69B 109.5 . . ?
C68 C69 H69C 109.5 . . ?
H69A C69 H69B 109.5 . . ?
H69A C69 H69C 109.5 . . ?
H69B C69 H69C 109.5 . . ?
H70A C70 H70B 108.0 . . ?
C71 C70 H70A 109.4 . . ?
C71 C70 H70B 109.4 . . ?
O20 C70 H70A 109.4 . . ?
O20 C70 H70B 109.4 . . ?
O20 C70 C71 111.2(8) . . ?
C70 C71 H71A 109.5 . . ?
C70 C71 H71B 109.5 . . ?
C70 C71 H71C 109.5 . . ?
H71A C71 H71B 109.5 . . ?
H71A C71 H71C 109.5 . . ?
H71B C71 H71C 109.5 . . ?
N1 Gd1 N7 82.64(18) . . ?
N1 Gd1 O4 123.71(16) . . ?
N7 Gd1 O4 65.22(16) . . ?
O1 Gd1 N1 71.68(19) . . ?
O1 Gd1 N7 81.5(2) . . ?
O1 Gd1 O2 136.27(17) . . ?
O1 Gd1 O4 138.74(17) . . ?
O1 Gd1 O11 129.74(18) . . ?
O1 Gd1 O16 74.92(19) . . ?
O1 Gd1 O17 82.4(2) . . ?
O2 Gd1 N1 64.75(17) . . ?
O2 Gd1 N7 89.37(16) . . ?
O2 Gd1 O4 69.75(14) . . ?
O2 Gd1 O16 145.35(16) . . ?
O11 Gd1 N1 139.03(17) . . ?
O11 Gd1 N7 129.65(17) . . ?
O11 Gd1 O2 88.28(15) . . ?
O11 Gd1 O4 66.91(14) . . ?
O11 Gd1 O16 74.12(17) . . ?
O11 Gd1 O17 72.78(17) . . ?
O16 Gd1 N1 144.21(19) . . ?
O16 Gd1 N7 80.06(18) . . ?
O16 Gd1 O4 75.88(16) . . ?
O17 Gd1 N1 77.54(19) . . ?
O17 Gd1 N7 157.57(19) . . ?
O17 Gd1 O2 91.59(18) . . ?
O17 Gd1 O4 135.56(16) . . ?
O17 Gd1 O16 110.52(19) . . ?
Gd5 Gd2 Gd3 57.692(8) . . ?
N3 Gd2 Gd3 98.21(12) . . ?
N3 Gd2 Gd5 130.70(12) . . ?
N3 Gd2 N15 70.57(17) . . ?
N9 Gd2 Gd3 96.89(12) . . ?
N9 Gd2 Gd5 87.23(11) . . ?
N9 Gd2 N3 141.24(17) . . ?
N9 Gd2 N15 71.83(16) . . ?
N9 Gd2 O4 80.97(15) . . ?
N15 Gd2 Gd3 99.52(13) . . ?
N15 Gd2 Gd5 147.52(12) . . ?
O2 Gd2 Gd3 114.92(10) . . ?
O2 Gd2 Gd5 87.50(10) . . ?
O2 Gd2 N3 63.05(16) . . ?
O2 Gd2 N9 137.97(16) . . ?
O2 Gd2 N15 124.68(16) . . ?
O2 Gd2 O4 67.64(14) . . ?
O2 Gd2 O6 128.17(14) . . ?
O4 Gd2 Gd3 99.81(9) . . ?
O4 Gd2 Gd5 42.12(9) . . ?
O4 Gd2 N3 130.62(16) . . ?
O4 Gd2 N15 148.20(15) . . ?
O5 Gd2 Gd3 168.58(12) . . ?
O5 Gd2 Gd5 123.15(11) . . ?
O5 Gd2 N3 88.99(16) . . ?
O5 Gd2 N9 72.13(16) . . ?
O5 Gd2 N15 74.44(17) . . ?
O5 Gd2 O2 76.24(15) . . ?
O5 Gd2 O4 81.87(15) . . ?
O5 Gd2 O6 130.09(14) . . ?
O5 Gd2 O8 136.48(15) . . ?
O5 Gd2 O14 150.80(16) . . ?
O6 Gd2 Gd3 41.57(9) . . ?
O6 Gd2 Gd5 40.99(9) . . ?
O6 Gd2 N3 139.62(15) . . ?
O6 Gd2 N9 61.87(15) . . ?
O6 Gd2 N15 106.53(16) . . ?
O6 Gd2 O4 73.19(14) . . ?
O8 Gd2 Gd3 37.97(10) . . ?
O8 Gd2 Gd5 94.62(10) . . ?
O8 Gd2 N3 79.84(16) . . ?
O8 Gd2 N9 90.86(16) . . ?
O8 Gd2 N15 62.14(16) . . ?
O8 Gd2 O2 131.13(14) . . ?
O8 Gd2 O4 135.93(14) . . ?
O8 Gd2 O6 64.97(14) . . ?
O14 Gd2 Gd3 38.46(10) . . ?
O14 Gd2 Gd5 41.47(10) . . ?
O14 Gd2 N3 91.80(15) . . ?
O14 Gd2 N9 121.16(15) . . ?
O14 Gd2 N15 132.92(16) . . ?
O14 Gd2 O2 78.16(14) . . ?
O14 Gd2 O4 75.55(13) . . ?
O14 Gd2 O6 59.88(14) . . ?
O14 Gd2 O8 72.12(14) . . ?
Gd2 Gd3 Gd4 110.749(11) . . ?
Gd5 Gd3 Gd2 60.388(8) . . ?
Gd5 Gd3 Gd4 63.528(9) . . ?
N11 Gd3 Gd2 99.51(12) . . ?
N11 Gd3 Gd4 106.19(12) . . ?
N11 Gd3 Gd5 78.81(12) . . ?
N13 Gd3 Gd2 97.55(13) . . ?
N13 Gd3 Gd4 151.49(13) . . ?
N13 Gd3 Gd5 139.14(12) . . ?
N13 Gd3 N11 71.20(17) . . ?
N13 Gd3 N19 74.57(18) . . ?
N19 Gd3 Gd2 98.35(12) . . ?
N19 Gd3 Gd4 97.21(12) . . ?
N19 Gd3 Gd5 137.95(13) . . ?
N19 Gd3 N11 143.04(18) . . ?
O6 Gd3 Gd2 41.02(9) . . ?
O6 Gd3 Gd4 106.11(9) . . ?
O6 Gd3 Gd5 42.78(9) . . ?
O6 Gd3 N11 61.21(15) . . ?
O6 Gd3 N13 97.40(16) . . ?
O6 Gd3 N19 138.14(15) . . ?
O7 Gd3 Gd2 170.02(13) . . ?
O7 Gd3 Gd4 79.20(13) . . ?
O7 Gd3 Gd5 126.44(12) . . ?
O7 Gd3 N11 76.29(17) . . ?
O7 Gd3 N13 72.57(18) . . ?
O7 Gd3 N19 80.62(17) . . ?
O7 Gd3 O6 137.10(15) . . ?
O7 Gd3 O8 133.38(16) . . ?
O7 Gd3 O10 77.15(17) . . ?
O7 Gd3 O14 152.73(16) . . ?
O8 Gd3 Gd2 37.71(10) . . ?
O8 Gd3 Gd4 142.99(10) . . ?
O8 Gd3 Gd5 97.03(10) . . ?
O8 Gd3 N11 99.70(15) . . ?
O8 Gd3 N13 62.59(17) . . ?
O8 Gd3 N19 76.02(15) . . ?
O8 Gd3 O6 64.35(13) . . ?
O8 Gd3 O10 124.29(14) . . ?
O8 Gd3 O14 70.68(14) . . ?
O10 Gd3 Gd2 111.41(11) . . ?
O10 Gd3 Gd4 33.64(10) . . ?
O10 Gd3 Gd5 89.38(11) . . ?
O10 Gd3 N11 135.63(15) . . ?
O10 Gd3 N13 131.48(17) . . ?
O10 Gd3 N19 63.66(16) . . ?
O10 Gd3 O6 130.07(15) . . ?
O10 Gd3 O14 77.44(15) . . ?
O14 Gd3 Gd2 37.16(10) . . ?
O14 Gd3 Gd4 74.18(10) . . ?
O14 Gd3 Gd5 43.59(10) . . ?
O14 Gd3 N11 116.72(15) . . ?
O14 Gd3 N13 133.22(16) . . ?
O14 Gd3 N19 96.79(16) . . ?
O14 Gd3 O6 58.63(14) . . ?
O15 Gd3 Gd2 100.71(11) . . ?
O15 Gd3 Gd4 34.36(10) . . ?
O15 Gd3 Gd5 40.74(10) . . ?
O15 Gd3 N11 75.82(16) . . ?
O15 Gd3 N13 144.42(17) . . ?
O15 Gd3 N19 131.57(16) . . ?
O15 Gd3 O6 77.66(14) . . ?
O15 Gd3 O7 87.13(16) . . ?
O15 Gd3 O8 137.77(15) . . ?
O15 Gd3 O10 67.95(15) . . ?
O15 Gd3 O14 74.26(14) . . ?
Gd3 Gd4 Gd5 54.241(8) . . ?
Gd3 Gd4 H19A 123.0 . . ?
Gd5 Gd4 H19A 85.4 . . ?
N17 Gd4 Gd3 94.93(13) . . ?
N17 Gd4 Gd5 145.13(12) . . ?
N17 Gd4 H19A 128.8 . . ?
O9 Gd4 Gd3 155.77(16) . . ?
O9 Gd4 Gd5 143.05(15) . . ?
O9 Gd4 N17 71.64(19) . . ?
O9 Gd4 O10 135.61(18) . . ?
O9 Gd4 O12 122.35(19) . . ?
O9 Gd4 O15 145.28(18) . . ?
O9 Gd4 O18 85.2(2) . . ?
O9 Gd4 O19 77.9(2) . . ?
O9 Gd4 H19A 59.8 . . ?
O9 Gd4 O20 80.9(2) . . ?
O10 Gd4 Gd3 34.28(10) . . ?
O10 Gd4 Gd5 81.33(10) . . ?
O10 Gd4 N17 64.23(16) . . ?
O10 Gd4 O15 66.57(14) . . ?
O10 Gd4 O18 79.68(17) . . ?
O10 Gd4 O19 140.69(18) . . ?
O10 Gd4 H19A 156.1 . . ?
O10 Gd4 O20 92.06(18) . . ?
O12 Gd4 Gd3 81.19(11) . . ?
O12 Gd4 Gd5 34.77(11) . . ?
O12 Gd4 N17 138.34(17) . . ?
O12 Gd4 O10 94.97(15) . . ?
O12 Gd4 O15 68.64(15) . . ?
O12 Gd4 O18 139.02(16) . . ?
O12 Gd4 O19 73.85(17) . . ?
O12 Gd4 H19A 85.0 . . ?
O12 Gd4 O20 69.74(16) . . ?
O15 Gd4 Gd3 32.33(10) . . ?
O15 Gd4 Gd5 34.05(10) . . ?
O15 Gd4 N17 124.56(17) . . ?
O15 Gd4 H19A 91.5 . . ?
O18 Gd4 Gd3 71.70(13) . . ?
O18 Gd4 Gd5 104.81(12) . . ?
O18 Gd4 N17 75.50(18) . . ?
O18 Gd4 O15 72.09(16) . . ?
O18 Gd4 O19 84.9(2) . . ?
O18 Gd4 H19A 84.7 . . ?
O19 Gd4 Gd3 106.46(15) . . ?
O19 Gd4 Gd5 68.02(13) . . ?
O19 Gd4 N17 144.73(18) . . ?
O19 Gd4 O15 74.33(17) . . ?
O19 Gd4 H19A 18.1 . . ?
O20 Gd4 Gd3 115.86(13) . . ?
O20 Gd4 Gd5 102.08(12) . . ?
O20 Gd4 N17 75.16(19) . . ?
O20 Gd4 O15 130.62(16) . . ?
O20 Gd4 O18 150.22(18) . . ?
O20 Gd4 O19 117.3(2) . . ?
O20 Gd4 H19A 110.2 . . ?
C61 Gd5 Gd2 95.49(14) . . ?
C61 Gd5 Gd3 98.61(14) . . ?
Cl1 Gd5 C61 77.18(15) . . ?
Cl1 Gd5 Gd2 138.22(5) . . ?
Cl1 Gd5 Gd3 159.28(4) . . ?
Gd3 Gd5 Gd2 61.921(8) . . ?
N5 Gd5 C61 140.88(19) . . ?
N5 Gd5 Cl1 78.14(12) . . ?
N5 Gd5 Gd2 83.32(12) . . ?
N5 Gd5 Gd3 114.58(12) . . ?
O3 Gd5 C61 133.23(19) . . ?
O3 Gd5 Cl1 80.83(13) . . ?
O3 Gd5 Gd2 127.27(13) . . ?
O3 Gd5 Gd3 87.96(12) . . ?
O3 Gd5 N5 70.80(17) . . ?
O3 Gd5 O4 133.24(15) . . ?
O3 Gd5 O6 86.07(16) . . ?
O3 Gd5 O11 151.62(16) . . ?
O3 Gd5 O12 110.13(16) . . ?
O3 Gd5 O14 129.86(15) . . ?
O3 Gd5 O15 66.85(15) . . ?
O4 Gd5 C61 89.62(17) . . ?
O4 Gd5 Cl1 94.86(11) . . ?
O4 Gd5 Gd2 43.54(10) . . ?
O4 Gd5 Gd3 105.46(10) . . ?
O4 Gd5 N5 62.83(15) . . ?
O6 Gd5 C61 129.51(17) . . ?
O6 Gd5 Cl1 150.28(10) . . ?
O6 Gd5 Gd2 41.79(9) . . ?
O6 Gd5 Gd3 44.23(9) . . ?
O6 Gd5 N5 72.37(15) . . ?
O6 Gd5 O4 75.04(14) . . ?
O6 Gd5 O11 122.22(14) . . ?
O6 Gd5 O14 58.53(13) . . ?
O11 Gd5 C61 26.14(17) . . ?
O11 Gd5 Cl1 74.82(11) . . ?
O11 Gd5 Gd2 81.07(10) . . ?
O11 Gd5 Gd3 110.23(10) . . ?
O11 Gd5 N5 117.03(16) . . ?
O11 Gd5 O4 64.25(13) . . ?
O11 Gd5 O14 71.74(14) . . ?
O12 Gd5 C61 25.78(17) . . ?
O12 Gd5 Cl1 80.48(12) . . ?
O12 Gd5 Gd2 110.31(10) . . ?
O12 Gd5 Gd3 87.19(11) . . ?
O12 Gd5 N5 158.15(16) . . ?
O12 Gd5 O4 115.00(14) . . ?
O12 Gd5 O6 129.20(14) . . ?
O12 Gd5 O11 51.89(14) . . ?
O12 Gd5 O14 75.90(14) . . ?
O14 Gd5 C61 71.07(17) . . ?
O14 Gd5 Cl1 146.31(11) . . ?
O14 Gd5 Gd2 38.56(9) . . ?
O14 Gd5 Gd3 41.93(10) . . ?
O14 Gd5 N5 121.17(15) . . ?
O14 Gd5 O4 74.29(13) . . ?
O15 Gd5 C61 90.15(18) . . ?
O15 Gd5 Cl1 120.69(11) . . ?
O15 Gd5 Gd2 100.13(10) . . ?
O15 Gd5 Gd3 38.61(10) . . ?
O15 Gd5 N5 128.68(16) . . ?
O15 Gd5 O4 143.40(14) . . ?
O15 Gd5 O6 77.08(14) . . ?
O15 Gd5 O11 114.05(14) . . ?
O15 Gd5 O12 67.32(15) . . ?
O15 Gd5 O14 71.08(13) . . ?
C7 N1 Gd1 130.6(5) . . ?
C7 N1 N2 112.3(6) . . ?
N2 N1 Gd1 117.1(4) . . ?
C8 N2 N1 111.2(6) . . ?
C9 N3 C12 115.7(6) . . ?
C9 N3 Gd2 115.3(4) . . ?
C12 N3 Gd2 127.7(5) . . ?
C12 N4 C11 115.4(7) . . ?
C19 N5 Gd5 131.3(5) . . ?
C19 N5 N6 109.6(5) . . ?
N6 N5 Gd5 119.0(4) . . ?
C20 N6 N5 113.2(5) . . ?
C21 N7 C24 115.5(6) . . ?
C21 N7 Gd1 116.1(4) . . ?
C24 N7 Gd1 126.9(5) . . ?
C24 N8 C23 114.3(7) . . ?
C31 N9 Gd2 129.6(4) . . ?
C31 N9 N10 112.1(5) . . ?
N10 N9 Gd2 118.2(3) . . ?
C32 N10 N9 111.7(5) . . ?
C33 N11 Gd3 116.8(4) . . ?
C36 N11 C33 115.0(6) . . ?
C36 N11 Gd3 127.9(5) . . ?
C36 N12 C35 115.6(6) . . ?
C43 N13 Gd3 130.3(5) . . ?
C43 N13 N14 112.7(6) . . ?
N14 N13 Gd3 117.0(4) . . ?
C44 N14 N13 111.8(6) . . ?
C45 N15 Gd2 114.7(4) . . ?
C48 N15 C45 117.3(6) . . ?
C48 N15 Gd2 127.1(5) . . ?
C47 N16 C48 115.6(7) . . ?
C55 N17 Gd4 131.4(5) . . ?
C55 N17 N18 111.8(6) . . ?
N18 N17 Gd4 116.8(4) . . ?
C56 N18 N17 112.6(6) . . ?
C56 N18 H18 123.7 . . ?
N17 N18 H18 123.7 . . ?
C57 N19 Gd3 114.7(4) . . ?
C60 N19 C57 116.1(6) . . ?
C60 N19 Gd3 127.3(5) . . ?
C60 N20 C59 115.6(6) . . ?
C1 O1 Gd1 143.4(5) . . ?
C8 O2 Gd1 117.9(4) . . ?
C8 O2 Gd2 120.1(4) . . ?
Gd1 O2 Gd2 116.71(16) . . ?
C13 O3 Gd5 144.4(5) . . ?
C20 O4 Gd1 111.8(4) . . ?
C20 O4 Gd2 117.2(4) . . ?
C20 O4 Gd5 115.9(4) . . ?
Gd1 O4 Gd2 105.90(15) . . ?
Gd5 O4 Gd1 110.20(15) . . ?
Gd5 O4 Gd2 94.34(14) . . ?
C25 O5 Gd2 144.1(4) . . ?
C32 O6 Gd2 115.5(4) . . ?
C32 O6 Gd3 117.1(4) . . ?
C32 O6 Gd5 130.1(4) . . ?
Gd2 O6 Gd3 97.41(13) . . ?
Gd5 O6 Gd2 97.22(14) . . ?
Gd5 O6 Gd3 92.99(13) . . ?
C37 O7 Gd3 141.3(5) . . ?
C44 O8 Gd2 122.8(4) . . ?
C44 O8 Gd3 119.8(4) . . ?
Gd2 O8 Gd3 104.32(15) . . ?
C49 O9 Gd4 142.4(5) . . ?
C56 O10 Gd3 120.0(4) . . ?
C56 O10 Gd4 119.7(4) . . ?
Gd4 O10 Gd3 112.08(16) . . ?
C61 O11 Gd1 144.8(4) . . ?
C61 O11 Gd5 95.3(4) . . ?
Gd1 O11 Gd5 118.37(17) . . ?
C61 O12 Gd4 142.0(4) . . ?
C61 O12 Gd5 97.2(4) . . ?
Gd4 O12 Gd5 112.15(18) . . ?
Gd2 O14 Gd3 104.38(16) . . ?
Gd2 O14 Gd5 99.97(15) . . ?
Gd3 O14 Gd5 94.47(14) . . ?
Gd3 O15 Gd4 113.31(17) . . ?
Gd3 O15 Gd5 100.66(15) . . ?
Gd3 O15 H15 110.3 . . ?
Gd4 O15 H15 110.3 . . ?
Gd5 O15 Gd4 111.54(18) . . ?
Gd5 O15 H15 110.3 . . ?
C62 O16 Gd1 131.9(5) . . ?
C62 O16 H16A 108.2 . . ?
Gd1 O16 H16A 117.6 . . ?
C64 O17 Gd1 135.9(5) . . ?
C64 O17 H17A 108.8 . . ?
Gd1 O17 H17A 113.3 . . ?
C66 O18 Gd4 121.8(6) . . ?
C66 O18 H18A 107.9 . . ?
Gd4 O18 H18A 128.5 . . ?
C68 O19 Gd4 134.1(7) . . ?
C68 O19 H19A 108.9 . . ?
Gd4 O19 H19A 46.0 . . ?
C70 O20 Gd4 139.6(5) . . ?
C70 O20 H20 108.9 . . ?
Gd4 O20 H20 110.5 . . ?

loop_
_geom_bond_atom_site_label_1
_geom_bond_atom_site_label_2
_geom_bond_distance
_geom_bond_site_symmetry_2
_geom_bond_publ_flag
C1 C2 1.435(12) . ?
C1 C6 1.422(12) . ?
C1 O1 1.286(9) . ?
C2 H2 0.9500 . ?
C2 C3 1.345(14) . ?
C3 C4 1.385(14) . ?
C3 F1 1.349(11) . ?
C4 H4 0.9500 . ?
C4 C5 1.386(13) . ?
C5 H5 0.9500 . ?
C5 C6 1.395(11) . ?
C6 C7 1.427(11) . ?
C7 H7 0.9500 . ?
C7 N1 1.300(9) . ?
C8 C9 1.498(10) . ?
C8 N2 1.296(9) . ?
C8 O2 1.302(8) . ?
C9 C10 1.380(10) . ?
C9 N3 1.342(9) . ?
C10 H10 0.9500 . ?
C10 C11 1.371(11) . ?
C11 H11 0.9500 . ?
C11 N4 1.344(10) . ?
C12 H12 0.9500 . ?
C12 N3 1.345(9) . ?
C12 N4 1.314(9) . ?
C13 C14 1.405(11) . ?
C13 C18 1.427(10) . ?
C13 O3 1.307(8) . ?
C14 H14 0.9500 . ?
C14 C15 1.358(11) . ?
C15 C16 1.372(12) . ?
C15 F2 1.357(9) . ?
C16 H16 0.9500 . ?
C16 C17 1.364(11) . ?
C17 H17 0.9500 . ?
C17 C18 1.397(10) . ?
C18 C19 1.414(10) . ?
C19 H19 0.9500 . ?
C19 N5 1.302(9) . ?
C20 C21 1.477(10) . ?
C20 N6 1.283(9) . ?
C20 O4 1.333(8) . ?
C21 C22 1.382(10) . ?
C21 N7 1.342(9) . ?
C22 H22 0.9500 . ?
C22 C23 1.371(11) . ?
C23 H23 0.9500 . ?
C23 N8 1.336(11) . ?
C24 H24 0.9500 . ?
C24 N7 1.350(9) . ?
C24 N8 1.302(10) . ?
C25 C26 1.406(10) . ?
C25 C30 1.410(10) . ?
C25 O5 1.293(8) . ?
C26 H26 0.9500 . ?
C26 C27 1.378(10) . ?
C27 C28 1.361(12) . ?
C27 F3 1.362(9) . ?
C28 H28 0.9500 . ?
C28 C29 1.354(11) . ?
C29 H29 0.9500 . ?
C29 C30 1.410(10) . ?
C30 C31 1.449(10) . ?
C31 H31 0.9500 . ?
C31 N9 1.290(8) . ?
C32 C33 1.494(9) . ?
C32 N10 1.283(8) . ?
C32 O6 1.311(8) . ?
C33 C34 1.368(9) . ?
C33 N11 1.353(8) . ?
C34 H34 0.9500 . ?
C34 C35 1.370(10) . ?
C35 H35 0.9500 . ?
C35 N12 1.339(10) . ?
C36 H36 0.9500 . ?
C36 N11 1.334(9) . ?
C36 N12 1.329(10) . ?
C37 C38 1.428(11) . ?
C37 C42 1.415(11) . ?
C37 O7 1.296(9) . ?
C38 H38 0.9500 . ?
C38 C39 1.332(12) . ?
C39 C40 1.368(14) . ?
C39 F4 1.350(10) . ?
C40 H40 0.9500 . ?
C40 C41 1.360(13) . ?
C41 H41 0.9500 . ?
C41 C42 1.432(11) . ?
C42 C43 1.437(11) . ?
C43 H43 0.9500 . ?
C43 N13 1.291(9) . ?
C44 C45 1.484(9) . ?
C44 N14 1.293(9) . ?
C44 O8 1.285(8) . ?
C45 C46 1.375(10) . ?
C45 N15 1.331(9) . ?
C46 H46 0.9500 . ?
C46 C47 1.363(12) . ?
C47 H47 0.9500 . ?
C47 N16 1.327(11) . ?
C48 H48 0.9500 . ?
C48 N15 1.320(9) . ?
C48 N16 1.334(9) . ?
C49 C50 1.425(11) . ?
C49 C54 1.396(12) . ?
C49 O9 1.309(9) . ?
C50 H50 0.9500 . ?
C50 C51 1.365(12) . ?
C51 C52 1.365(13) . ?
C51 F5 1.348(10) . ?
C52 H52 0.9500 . ?
C52 C53 1.367(12) . ?
C53 H53 0.9500 . ?
C53 C54 1.431(11) . ?
C54 C55 1.443(11) . ?
C55 H55 0.9500 . ?
C55 N17 1.288(8) . ?
C56 C57 1.482(10) . ?
C56 N18 1.291(8) . ?
C56 O10 1.300(8) . ?
C57 C58 1.371(10) . ?
C57 N19 1.336(8) . ?
C58 H58 0.9500 . ?
C58 C59 1.378(11) . ?
C59 H59 0.9500 . ?
C59 N20 1.337(10) . ?
C60 H60 0.9500 . ?
C60 N19 1.336(9) . ?
C60 N20 1.331(9) . ?
C61 Gd5 2.930(7) . ?
C61 O11 1.297(8) . ?
C61 O12 1.285(8) . ?
C61 O13 1.272(9) . ?
C62 H62A 0.9900 . ?
C62 H62B 0.9900 . ?
C62 C63 1.532(15) . ?
C62 O16 1.474(10) . ?
C63 H63A 0.9800 . ?
C63 H63B 0.9800 . ?
C63 H63C 0.9800 . ?
C64 H64A 0.9900 . ?
C64 H64B 0.9900 . ?
C64 C65 1.388(19) . ?
C64 O17 1.440(10) . ?
C65 H65A 0.9800 . ?
C65 H65B 0.9800 . ?
C65 H65C 0.9800 . ?
C66 H66A 0.9900 . ?
C66 H66B 0.9900 . ?
C66 C67 1.429(15) . ?
C66 O18 1.472(11) . ?
C67 H67A 0.9800 . ?
C67 H67B 0.9800 . ?
C67 H67C 0.9800 . ?
C68 H68A 0.9900 . ?
C68 H68B 0.9900 . ?
C68 C69 1.399(15) . ?
C68 O19 1.404(8) . ?
C69 H69A 0.9800 . ?
C69 H69B 0.9800 . ?
C69 H69C 0.9800 . ?
C70 H70A 0.9900 . ?
C70 H70B 0.9900 . ?
C70 C71 1.566(15) . ?
C70 O20 1.457(9) . ?
C71 H71A 0.9800 . ?
C71 H71B 0.9800 . ?
C71 H71C 0.9800 . ?
Cl1 Gd5 2.7564(19) . ?
Gd1 N1 2.510(6) . ?
Gd1 N7 2.530(5) . ?
Gd1 O1 2.215(5) . ?
Gd1 O2 2.366(4) . ?
Gd1 O4 2.531(4) . ?
Gd1 O11 2.316(4) . ?
Gd1 O16 2.422(5) . ?
Gd1 O17 2.360(5) . ?
Gd2 Gd3 3.8095(4) . ?
Gd2 Gd5 3.7538(4) . ?
Gd2 N3 2.622(5) . ?
Gd2 N9 2.549(5) . ?
Gd2 N15 2.643(5) . ?
Gd2 O2 2.438(4) . ?
Gd2 O4 2.593(4) . ?
Gd2 O5 2.241(4) . ?
Gd2 O6 2.521(4) . ?
Gd2 O8 2.405(4) . ?
Gd2 O14 2.376(4) . ?
Gd3 Gd4 3.9791(5) . ?
Gd3 Gd5 3.6493(4) . ?
Gd3 N11 2.683(6) . ?
Gd3 N13 2.559(6) . ?
Gd3 N19 2.599(5) . ?
Gd3 O6 2.549(4) . ?
Gd3 O7 2.324(5) . ?
Gd3 O8 2.419(4) . ?
Gd3 O10 2.419(4) . ?
Gd3 O14 2.446(4) . ?
Gd3 O15 2.317(4) . ?
Gd4 Gd5 4.0255(4) . ?
Gd4 N17 2.536(6) . ?
Gd4 O9 2.222(5) . ?
Gd4 O10 2.379(4) . ?
Gd4 O12 2.372(5) . ?
Gd4 O15 2.445(4) . ?
Gd4 O18 2.426(5) . ?
Gd4 O19 2.437(5) . ?
Gd4 H19A 1.9495 . ?
Gd4 O20 2.424(5) . ?
Gd5 N5 2.548(5) . ?
Gd5 O3 2.281(4) . ?
Gd5 O4 2.525(4) . ?
Gd5 O6 2.482(4) . ?
Gd5 O11 2.511(4) . ?
Gd5 O12 2.478(4) . ?
Gd5 O14 2.524(4) . ?
Gd5 O15 2.423(4) . ?
N1 N2 1.395(8) . ?
N5 N6 1.406(8) . ?
N9 N10 1.410(7) . ?
N13 N14 1.410(8) . ?
N17 N18 1.402(8) . ?
N18 H18 0.8800 . ?
O15 H15 0.9999 . ?
O16 H16A 0.8587 . ?
O17 H17A 0.8556 . ?
O18 H18A 0.8554 . ?
O19 H19A 0.8402 . ?
O20 H20 0.8576 . ?

loop_
_geom_hbond_atom_site_label_D
_geom_hbond_atom_site_label_H
_geom_hbond_atom_site_label_A
_geom_hbond_distance_DH
_geom_hbond_distance_HA
_geom_hbond_distance_DA
_geom_hbond_angle_DHA
_geom_hbond_site_symmetry_A
_geom_hbond_publ_flag
C46 H46 F1 0.95 2.16 3.009(10) 148.0 1_545 yes
O16 H16A Cl1 0.86 2.19 3.006(6) 158.9 . yes
O17 H17A O13 0.86 1.77 2.599(7) 162.6 . yes
O20 H20 O13 0.86 1.75 2.576(7) 162.5 . yes

loop_
_geom_torsion_atom_site_label_1
_geom_torsion_atom_site_label_2
_geom_torsion_atom_site_label_3
_geom_torsion_atom_site_label_4
_geom_torsion
_geom_torsion_site_symmetry_1
_geom_torsion_site_symmetry_2
_geom_torsion_site_symmetry_3
_geom_torsion_site_symmetry_4
_geom_torsion_publ_flag
C1 C2 C3 C4 3.9(16) . . . . ?
C1 C2 C3 F1 -175.3(8) . . . . ?
C1 C6 C7 N1 -6.2(13) . . . . ?
C2 C1 C6 C5 1.0(11) . . . . ?
C2 C1 C6 C7 174.8(7) . . . . ?
C2 C1 O1 Gd1 -157.5(7) . . . . ?
C2 C3 C4 C5 -1.8(16) . . . . ?
C3 C4 C5 C6 -0.8(14) . . . . ?
C4 C5 C6 C1 1.1(13) . . . . ?
C4 C5 C6 C7 -173.0(8) . . . . ?
C5 C6 C7 N1 167.7(8) . . . . ?
C6 C1 C2 C3 -3.4(13) . . . . ?
C6 C1 O1 Gd1 22.0(13) . . . . ?
C6 C7 N1 Gd1 4.3(12) . . . . ?
C6 C7 N1 N2 -178.0(7) . . . . ?
C7 N1 N2 C8 171.6(6) . . . . ?
C8 C9 C10 C11 -177.4(7) . . . . ?
C8 C9 N3 C12 178.0(6) . . . . ?
C8 C9 N3 Gd2 -14.1(7) . . . . ?
C9 C8 N2 N1 -177.9(5) . . . . ?
C9 C8 O2 Gd1 -172.5(4) . . . . ?
C9 C8 O2 Gd2 34.1(7) . . . . ?
C9 C10 C11 N4 0.7(12) . . . . ?
C10 C9 N3 C12 -0.4(10) . . . . ?
C10 C9 N3 Gd2 167.5(5) . . . . ?
C10 C11 N4 C12 -2.5(11) . . . . ?
C13 C14 C15 C16 1.4(13) . . . . ?
C13 C14 C15 F2 -179.0(7) . . . . ?
C13 C18 C19 N5 -3.6(11) . . . . ?
C14 C13 C18 C17 1.9(10) . . . . ?
C14 C13 C18 C19 -176.5(7) . . . . ?
C14 C13 O3 Gd5 179.0(6) . . . . ?
C14 C15 C16 C17 1.2(13) . . . . ?
C15 C16 C17 C18 -2.2(12) . . . . ?
C16 C17 C18 C13 0.7(11) . . . . ?
C16 C17 C18 C19 179.2(7) . . . . ?
C17 C18 C19 N5 178.0(7) . . . . ?
C18 C13 C14 C15 -2.9(11) . . . . ?
C18 C13 O3 Gd5 -1.2(12) . . . . ?
C18 C19 N5 Gd5 1.1(10) . . . . ?
C18 C19 N5 N6 176.4(6) . . . . ?
C19 N5 N6 C20 174.0(6) . . . . ?
C20 C21 C22 C23 179.9(7) . . . . ?
C20 C21 N7 C24 -179.8(6) . . . . ?
C20 C21 N7 Gd1 13.6(7) . . . . ?
C21 C20 N6 N5 175.0(5) . . . . ?
C21 C20 O4 Gd1 -36.3(7) . . . . ?
C21 C20 O4 Gd2 86.2(6) . . . . ?
C21 C20 O4 Gd5 -163.6(4) . . . . ?
C21 C22 C23 N8 0.8(12) . . . . ?
C22 C21 N7 C24 3.0(10) . . . . ?
C22 C21 N7 Gd1 -163.6(5) . . . . ?
C22 C23 N8 C24 1.2(12) . . . . ?
C25 C26 C27 C28 2.1(12) . . . . ?
C25 C26 C27 F3 -179.6(7) . . . . ?
C25 C30 C31 N9 -2.6(11) . . . . ?
C26 C25 C30 C29 2.5(10) . . . . ?
C26 C25 C30 C31 -177.1(6) . . . . ?
C26 C25 O5 Gd2 172.7(5) . . . . ?
C26 C27 C28 C29 0.3(13) . . . . ?
C27 C28 C29 C30 -1.2(12) . . . . ?
C28 C29 C30 C25 -0.2(11) . . . . ?
C28 C29 C30 C31 179.4(7) . . . . ?
C29 C30 C31 N9 177.8(7) . . . . ?
C30 C25 C26 C27 -3.3(10) . . . . ?
C30 C25 O5 Gd2 -7.8(11) . . . . ?
C30 C31 N9 Gd2 4.2(10) . . . . ?
C30 C31 N9 N10 -179.3(6) . . . . ?
C31 N9 N10 C32 165.3(5) . . . . ?
C32 C33 C34 C35 177.2(6) . . . . ?
C32 C33 N11 C36 -177.3(6) . . . . ?
C32 C33 N11 Gd3 8.2(7) . . . . ?
C33 C32 N10 N9 176.0(5) . . . . ?
C33 C32 O6 Gd2 -157.6(4) . . . . ?
C33 C32 O6 Gd3 -43.8(6) . . . . ?
C33 C32 O6 Gd5 76.7(6) . . . . ?
C33 C34 C35 N12 0.3(11) . . . . ?
C34 C33 N11 C36 1.7(9) . . . . ?
C34 C33 N11 Gd3 -172.7(5) . . . . ?
C34 C35 N12 C36 1.0(11) . . . . ?
C37 C38 C39 C40 1.7(14) . . . . ?
C37 C38 C39 F4 -179.1(8) . . . . ?
C37 C42 C43 N13 -2.1(12) . . . . ?
C38 C37 C42 C41 -0.1(10) . . . . ?
C38 C37 C42 C43 -179.4(7) . . . . ?
C38 C37 O7 Gd3 -176.0(5) . . . . ?
C38 C39 C40 C41 -1.1(15) . . . . ?
C39 C40 C41 C42 -0.1(14) . . . . ?
C40 C41 C42 C37 0.7(12) . . . . ?
C40 C41 C42 C43 180.0(8) . . . . ?
C41 C42 C43 N13 178.6(7) . . . . ?
C42 C37 C38 C39 -1.0(11) . . . . ?
C42 C37 O7 Gd3 5.3(12) . . . . ?
C42 C43 N13 Gd3 1.0(11) . . . . ?
C42 C43 N13 N14 -177.4(6) . . . . ?
C43 N13 N14 C44 167.3(6) . . . . ?
C44 C45 C46 C47 175.1(7) . . . . ?
C44 C45 N15 C48 -173.8(6) . . . . ?
C44 C45 N15 Gd2 16.1(7) . . . . ?
C45 C44 N14 N13 179.7(5) . . . . ?
C45 C44 O8 Gd2 -31.4(7) . . . . ?
C45 C44 O8 Gd3 -166.4(4) . . . . ?
C45 C46 C47 N16 -1.5(12) . . . . ?
C46 C45 N15 C48 3.0(9) . . . . ?
C46 C45 N15 Gd2 -167.1(5) . . . . ?
C46 C47 N16 C48 2.6(12) . . . . ?
C49 C50 C51 C52 0.9(14) . . . . ?
C49 C50 C51 F5 -178.8(8) . . . . ?
C49 C54 C55 N17 -7.1(13) . . . . ?
C50 C49 C54 C53 -0.7(12) . . . . ?
C50 C49 C54 C55 177.3(8) . . . . ?
C50 C49 O9 Gd4 -158.5(7) . . . . ?
C50 C51 C52 C53 -0.8(14) . . . . ?
C51 C52 C53 C54 -0.2(13) . . . . ?
C52 C53 C54 C49 0.9(12) . . . . ?
C52 C53 C54 C55 -177.3(8) . . . . ?
C53 C54 C55 N17 171.0(7) . . . . ?
C54 C49 C50 C51 -0.1(12) . . . . ?
C54 C49 O9 Gd4 20.6(14) . . . . ?
C54 C55 N17 Gd4 1.9(11) . . . . ?
C54 C55 N17 N18 -180.0(7) . . . . ?
C55 N17 N18 C56 177.9(6) . . . . ?
C56 C57 C58 C59 179.3(7) . . . . ?
C56 C57 N19 C60 -178.7(6) . . . . ?
C56 C57 N19 Gd3 15.9(7) . . . . ?
C57 C56 N18 N17 179.7(6) . . . . ?
C57 C56 O10 Gd3 -30.3(7) . . . . ?
C57 C56 O10 Gd4 -176.3(4) . . . . ?
C57 C58 C59 N20 -2.1(12) . . . . ?
C58 C57 N19 C60 0.5(10) . . . . ?
C58 C57 N19 Gd3 -164.8(6) . . . . ?
C58 C59 N20 C60 3.2(11) . . . . ?
C63 C62 O16 Gd1 75.4(11) . . . . ?
C65 C64 O17 Gd1 -86.0(13) . . . . ?
C67 C66 O18 Gd4 -136.4(9) . . . . ?
C69 C68 O19 Gd4 -91.4(15) . . . . ?
C71 C70 O20 Gd4 88.5(10) . . . . ?
F1 C3 C4 C5 177.4(8) . . . . ?
F2 C15 C16 C17 -178.4(7) . . . . ?
F3 C27 C28 C29 -178.0(7) . . . . ?
F4 C39 C40 C41 179.7(8) . . . . ?
F5 C51 C52 C53 179.0(8) . . . . ?
Gd1 N1 N2 C8 -10.3(7) . . . . ?
Gd2 N9 N10 C32 -17.8(6) . . . . ?
Gd3 N13 N14 C44 -11.3(6) . . . . ?
Gd4 N17 N18 C56 -3.7(7) . . . . ?
Gd5 C61 O11 Gd1 163.7(7) . . . . ?
Gd5 C61 O12 Gd4 -141.1(7) . . . . ?
Gd5 N5 N6 C20 -10.0(7) . . . . ?
N2 C8 C9 C10 -12.1(10) . . . . ?
N2 C8 C9 N3 169.5(6) . . . . ?
N2 C8 O2 Gd1 6.8(9) . . . . ?
N2 C8 O2 Gd2 -146.6(6) . . . . ?
N3 C9 C10 C11 0.9(11) . . . . ?
N3 C12 N4 C11 3.2(11) . . . . ?
N4 C12 N3 C9 -1.8(10) . . . . ?
N4 C12 N3 Gd2 -167.9(5) . . . . ?
N6 C20 C21 C22 14.7(10) . . . . ?
N6 C20 C21 N7 -162.5(6) . . . . ?
N6 C20 O4 Gd1 142.0(6) . . . . ?
N6 C20 O4 Gd2 -95.5(7) . . . . ?
N6 C20 O4 Gd5 14.7(8) . . . . ?
N7 C21 C22 C23 -3.1(10) . . . . ?
N7 C24 N8 C23 -1.3(12) . . . . ?
N8 C24 N7 C21 -0.8(12) . . . . ?
N8 C24 N7 Gd1 164.2(6) . . . . ?
N10 C32 C33 C34 25.0(9) . . . . ?
N10 C32 C33 N11 -155.9(6) . . . . ?
N10 C32 O6 Gd2 20.3(8) . . . . ?
N10 C32 O6 Gd3 134.2(6) . . . . ?
N10 C32 O6 Gd5 -105.4(6) . . . . ?
N11 C33 C34 C35 -1.8(10) . . . . ?
N11 C36 N12 C35 -1.1(11) . . . . ?
N12 C36 N11 C33 -0.3(11) . . . . ?
N12 C36 N11 Gd3 173.4(6) . . . . ?
N14 C44 C45 C46 9.3(10) . . . . ?
N14 C44 C45 N15 -174.1(6) . . . . ?
N14 C44 O8 Gd2 149.9(5) . . . . ?
N14 C44 O8 Gd3 14.9(8) . . . . ?
N15 C45 C46 C47 -1.4(11) . . . . ?
N15 C48 N16 C47 -0.9(11) . . . . ?
N16 C48 N15 C45 -1.9(10) . . . . ?
N16 C48 N15 Gd2 166.8(5) . . . . ?
N18 C56 C57 C58 9.7(10) . . . . ?
N18 C56 C57 N19 -171.1(6) . . . . ?
N18 C56 O10 Gd3 148.2(6) . . . . ?
N18 C56 O10 Gd4 2.2(9) . . . . ?
N19 C57 C58 C59 0.1(11) . . . . ?
N19 C60 N20 C59 -2.7(12) . . . . ?
N20 C60 N19 C57 0.8(11) . . . . ?
N20 C60 N19 Gd3 164.0(6) . . . . ?
O1 C1 C2 C3 176.1(8) . . . . ?
O1 C1 C6 C5 -178.4(7) . . . . ?
O1 C1 C6 C7 -4.6(12) . . . . ?
O2 C8 C9 C10 167.3(6) . . . . ?
O2 C8 C9 N3 -11.1(9) . . . . ?
O2 C8 N2 N1 2.8(10) . . . . ?
O3 C13 C14 C15 176.9(7) . . . . ?
O3 C13 C18 C17 -177.9(6) . . . . ?
O3 C13 C18 C19 3.7(10) . . . . ?
O4 C20 C21 C22 -166.8(6) . . . . ?
O4 C20 C21 N7 16.0(9) . . . . ?
O4 C20 N6 N5 -3.3(9) . . . . ?
O5 C25 C26 C27 176.2(7) . . . . ?
O5 C25 C30 C29 -177.1(6) . . . . ?
O5 C25 C30 C31 3.4(10) . . . . ?
O6 C32 C33 C34 -156.9(6) . . . . ?
O6 C32 C33 N11 22.2(8) . . . . ?
O6 C32 N10 N9 -1.8(9) . . . . ?
O7 C37 C38 C39 -179.7(8) . . . . ?
O7 C37 C42 C41 178.6(7) . . . . ?
O7 C37 C42 C43 -0.6(12) . . . . ?
O8 C44 C45 C46 -169.5(6) . . . . ?
O8 C44 C45 N15 7.1(8) . . . . ?
O8 C44 N14 N13 -1.6(9) . . . . ?
O9 C49 C50 C51 179.0(8) . . . . ?
O9 C49 C54 C53 -179.8(7) . . . . ?
O9 C49 C54 C55 -1.8(13) . . . . ?
O10 C56 C57 C58 -171.7(7) . . . . ?
O10 C56 C57 N19 7.5(9) . . . . ?
O10 C56 N18 N17 1.2(10) . . . . ?
O11 C61 O12 Gd4 -144.6(5) . . . . ?
O11 C61 O12 Gd5 -3.5(6) . . . . ?
O12 C61 O11 Gd1 167.2(5) . . . . ?
O12 C61 O11 Gd5 3.5(6) . . . . ?
O13 C61 O11 Gd1 -10.7(12) . . . . ?
O13 C61 O11 Gd5 -174.5(6) . . . . ?
O13 C61 O12 Gd4 33.2(12) . . . . ?
O13 C61 O12 Gd5 174.3(7) . . . . ?

loop_
_smtbx_masks_void_nr
_smtbx_masks_void_average_x
_smtbx_masks_void_average_y
_smtbx_masks_void_average_z
_smtbx_masks_void_volume
_smtbx_masks_void_count_electrons
_smtbx_masks_void_content
1 0.048 0.029 0.292 107.5 25.1 ?
2 -0.048 -0.029 0.708 107.5 25.2 ?
3 0.048 0.471 0.792 107.5 22.7 ?
4 -0.048 0.529 0.208 107.5 27.6 ?
5 0.250 0.186 0.500 354.2 55.9 ?
6 0.250 0.314 1.000 354.2 55.9 ?
7 0.452 0.029 0.708 107.5 27.6 ?
8 0.452 0.471 0.208 107.5 25.2 ?
9 0.548 -0.029 0.292 107.5 22.7 ?
10 0.548 0.529 0.792 107.5 25.1 ?
11 0.750 0.686 1.000 354.2 55.9 ?
12 0.750 0.814 0.500 354.2 55.9 ?
